data_7711816
loop_
_publ_author_name
'Munasinghe, Hashini N.'
'Imer, Marcos R.'
'Szlag, Regina G.'
'Suescun, Leopoldo'
'Rabuffetti, Federico A.'

_publ_section_title
;
 Reactivity of bi- and monometallic trifluoroacetates towards amorphous
 SiO2
;
_journal_name_full 'Dalton Transactions'
_journal_paper_doi 10.1039/D2DT02822K
_journal_year 2022
_chemical_formula_sum 'C18 Cs4 F28 Mn3 O18'
_chemical_formula_weight 1732.64
_space_group_crystal_system monoclinic
_space_group_IT_number 14
_space_group_name_Hall '-P 2yn'
_space_group_name_H-M_alt 'P 1 21/n 1'
_audit_creation_method SHELXL-2018/3
_audit_update_record
;
2022-08-12 deposited with the CCDC.	2022-11-11 downloaded from the CCDC.
;
_cell_angle_alpha 90
_cell_angle_beta 114.826(2)
_cell_angle_gamma 90
_cell_formula_units_Z 4
_cell_length_a 18.0511(9)
_cell_length_b 13.1715(6)
_cell_length_c 20.1613(10)
_cell_measurement_reflns_used 9698
_cell_measurement_temperature 100(2)
_cell_measurement_theta_max 26.563
_cell_measurement_theta_min 2.486
_cell_volume 4350.6(4)
_computing_structure_refinement 'SHELXL-2018/3 (Sheldrick, 2018)'
_computing_structure_solution 'SHELXT 2018/2 (Sheldrick, 2018)'
_diffrn_ambient_temperature 100(2)
_diffrn_measured_fraction_theta_full 1.000
_diffrn_measured_fraction_theta_max 0.998
_diffrn_measurement_device_type 'Bruker D8 VENTURE'
_diffrn_measurement_method '\f and \w scans'
_diffrn_radiation_type MoK\a
_diffrn_radiation_wavelength 0.71073
_diffrn_reflns_av_R_equivalents 0.0949
_diffrn_reflns_av_unetI/netI 0.0499
_diffrn_reflns_Laue_measured_fraction_full 1.000
_diffrn_reflns_Laue_measured_fraction_max 0.998
_diffrn_reflns_limit_h_max 27
_diffrn_reflns_limit_h_min -27
_diffrn_reflns_limit_k_max 19
_diffrn_reflns_limit_k_min -19
_diffrn_reflns_limit_l_max 30
_diffrn_reflns_limit_l_min -30
_diffrn_reflns_number 173948
_diffrn_reflns_point_group_measured_fraction_full 1.000
_diffrn_reflns_point_group_measured_fraction_max 0.998
_diffrn_reflns_theta_full 25.242
_diffrn_reflns_theta_max 32.343
_diffrn_reflns_theta_min 1.905
_diffrn_source 'microfocus sealed tube'
_exptl_absorpt_coefficient_mu 4.341
_exptl_absorpt_correction_T_max 0.0884
_exptl_absorpt_correction_T_min 0.0511
_exptl_absorpt_correction_type multi-scan
_exptl_absorpt_process_details 'SADABS (Krause et al., 2015)'
_exptl_crystal_colour colourless
_exptl_crystal_density_diffrn 2.645
_exptl_crystal_description block
_exptl_crystal_F_000 3196
_exptl_crystal_size_max 0.048
_exptl_crystal_size_mid 0.046
_exptl_crystal_size_min 0.022
_refine_diff_density_max 3.656
_refine_diff_density_min -1.924
_refine_diff_density_rms 0.197
_refine_ls_extinction_method none
_refine_ls_goodness_of_fit_ref 1.039
_refine_ls_hydrogen_treatment undef
_refine_ls_matrix_type full
_refine_ls_number_parameters 1061
_refine_ls_number_reflns 15503
_refine_ls_number_restraints 1618
_refine_ls_restrained_S_all 1.043
_refine_ls_R_factor_all 0.0850
_refine_ls_R_factor_gt 0.0542
_refine_ls_shift/su_max 0.001
_refine_ls_shift/su_mean 0.000
_refine_ls_structure_factor_coef Fsqd
_refine_ls_weighting_details 'w=1/[\s^2^(Fo^2^)+(0.0714P)^2^+20.3017P] where P=(Fo^2^+2Fc^2^)/3'
_refine_ls_weighting_scheme calc
_refine_ls_wR_factor_gt 0.1404
_refine_ls_wR_factor_ref 0.1618
_reflns_Friedel_coverage 0.000
_reflns_number_gt 10455
_reflns_number_total 15503
_reflns_threshold_expression 'I > 2\s(I)'
_cod_data_source_file d2dt02822k2.cif
_cod_data_source_block FARMRIHNM_07_91_mP_0m_a
_cod_original_sg_symbol_H-M 'P 21/n'
_cod_database_code 7711816
_shelx_shelxl_version_number 2018/3
_shelx_space_group_comment
;
The symmetry employed for this shelxl refinement is uniquely defined
by the following loop, which should always be used as a source of
symmetry information in preference to the above space-group names.
They are only intended as comments.
;
_shelx_estimated_absorpt_t_min 0.819
_shelx_estimated_absorpt_t_max 0.911
_exptl_absorpt_special_details
;
Krause, L., Herbst-Irmer R., Sheldrick G.M., Stalke D. (2015) J. Appl. Cryst. (2015). 48, 3-10
;

loop_
_space_group_symop_operation_xyz
'x, y, z'
'-x+1/2, y+1/2, -z+1/2'
'-x, -y, -z'
'x-1/2, -y-1/2, z-1/2'

loop_
_atom_site_label
_atom_site_type_symbol
_atom_site_fract_x
_atom_site_fract_y
_atom_site_fract_z
_atom_site_U_iso_or_equiv
_atom_site_adp_type
_atom_site_occupancy
_atom_site_site_symmetry_order
_atom_site_calc_flag
_atom_site_refinement_flags_posn
_atom_site_refinement_flags_adp
_atom_site_refinement_flags_occupancy
_atom_site_disorder_assembly
_atom_site_disorder_group
F1 F 0.59794(18) 0.5244(2) 0.34326(16) 0.0261(6) Uani 1 1 d . . . . .
Mn1 Mn 0.67201(5) 0.40470(5) 0.33378(4) 0.02489(15) Uani 1 1 d . . . . .
Mn2 Mn 0.65410(5) 0.64673(6) 0.41368(4) 0.02384(15) Uani 1 1 d . . . . .
Mn3 Mn 0.47013(5) 0.52162(7) 0.27965(5) 0.03189(18) Uani 1 1 d . . . . .
Cs1 Cs 0.70167(12) 0.15973(5) 0.47650(7) 0.0327(2) Uani 0.794(5) 1 d . . P . .
Cs1Z Cs 0.7285(3) 0.1647(2) 0.4913(2) 0.0327(2) Uani 0.206(5) 1 d . . P . .
Cs2 Cs 0.32903(3) 0.36893(4) 0.37678(2) 0.04144(12) Uani 0.9501(12) 1 d . . P A .
Cs2Z Cs 0.2967(6) 0.3273(7) 0.3784(4) 0.04144(12) Uani 0.0499(12) 1 d . . P . .
Cs3 Cs 0.37497(7) 0.65983(9) 0.06944(7) 0.0399(2) Uani 0.730(3) 1 d . . P A .
Cs3Z Cs 0.3865(2) 0.6856(3) 0.0737(2) 0.0399(2) Uani 0.250(3) 1 d . . P A .
Cs3W Cs 0.3692(11) 0.7291(17) 0.0341(11) 0.0399(2) Uani 0.0203(10) 1 d . . P . .
Cs4 Cs 0.73042(2) 0.90780(3) 0.31149(2) 0.03351(9) Uani 1 1 d . . . . .
O1A O 0.7386(3) 0.3986(3) 0.4524(2) 0.0360(9) Uani 1 1 d . . . . .
O2A O 0.7333(3) 0.5505(3) 0.5018(2) 0.0320(8) Uani 1 1 d . . . . .
C1A C 0.7571(4) 0.4616(4) 0.5029(3) 0.0296(10) Uani 1 1 d . . . . .
C2A C 0.8221(4) 0.4259(5) 0.5783(3) 0.0409(14) Uani 1 1 d . . . . .
F1A F 0.8221(4) 0.3274(3) 0.5864(2) 0.082(2) Uani 1 1 d . . . . .
F2A F 0.8120(4) 0.4670(4) 0.6329(2) 0.0733(16) Uani 1 1 d . . . . .
F3A F 0.8953(3) 0.4515(6) 0.5855(3) 0.094(2) Uani 1 1 d . . . . .
O1B O 0.7556(3) 0.5169(3) 0.3267(2) 0.0339(8) Uani 1 1 d . . . . .
O2B O 0.7554(3) 0.6636(3) 0.3829(3) 0.0347(9) Uani 1 1 d . . . . .
C1B C 0.7846(4) 0.5992(4) 0.3561(3) 0.0308(11) Uani 1 1 d . . . . .
C2B C 0.8702(4) 0.6246(4) 0.3605(4) 0.0368(12) Uani 1 1 d . . . . .
F1B F 0.8988(3) 0.5535(3) 0.3318(3) 0.0700(16) Uani 1 1 d . . . . .
F2B F 0.9228(3) 0.6380(4) 0.4300(3) 0.0580(12) Uani 1 1 d . . . . .
F3B F 0.8682(3) 0.7109(3) 0.3266(2) 0.0474(9) Uani 1 1 d . . . . .
O1C O 0.6053(3) 0.4089(3) 0.2148(2) 0.0320(8) Uani 1 1 d . . . . .
O2C O 0.4850(3) 0.4895(3) 0.1813(2) 0.0378(9) Uani 1 1 d . . . . .
C1C C 0.5364(4) 0.4371(4) 0.1708(3) 0.0300(10) Uani 1 1 d . . . . .
C2C C 0.5080(4) 0.3990(5) 0.0909(3) 0.0360(12) Uani 1 1 d . . . . .
F1C F 0.5707(3) 0.3849(3) 0.0728(2) 0.0445(9) Uani 1 1 d . . . . .
F2C F 0.4562(3) 0.4629(3) 0.0429(2) 0.0479(10) Uani 1 1 d . . . . .
F3C F 0.4697(3) 0.3110(3) 0.0836(2) 0.0496(10) Uani 1 1 d . . . . .
O1D O 0.5903(3) 0.2923(3) 0.3427(3) 0.0395(10) Uani 1 1 d . . . . .
O2D O 0.4648(3) 0.3602(4) 0.2982(3) 0.0504(12) Uani 1 1 d . . . . .
C1D C 0.5155(4) 0.2902(5) 0.3179(3) 0.0410(12) Uani 1 1 d D U . . .
C2D C 0.4715(6) 0.1858(6) 0.3069(5) 0.0466(13) Uani 0.824(7) 1 d D U P A 2
F1D F 0.5150(4) 0.1234(4) 0.3594(3) 0.0560(14) Uani 0.824(7) 1 d D U P A 2
F2D F 0.3984(3) 0.1889(4) 0.3081(3) 0.0576(13) Uani 0.824(7) 1 d D U P A 2
F3D F 0.4625(4) 0.1445(4) 0.2441(3) 0.0498(13) Uani 0.824(7) 1 d D U P A 2
C3D C 0.5004(10) 0.1735(7) 0.3166(9) 0.0509(18) Uani 0.176(7) 1 d D U P A 1
F4D F 0.4480(14) 0.1470(13) 0.2509(10) 0.0498(13) Uani 0.176(7) 1 d D U P A 1
F5D F 0.4676(15) 0.1434(12) 0.3615(12) 0.053(3) Uani 0.176(7) 1 d D U P A 1
F6D F 0.5671(11) 0.1183(10) 0.3329(13) 0.056(2) Uani 0.176(7) 1 d D U P A 1
O1E O 0.5857(3) 0.7567(3) 0.3302(2) 0.0345(8) Uani 1 1 d . . . . .
O2E O 0.4690(3) 0.6835(4) 0.2541(3) 0.0480(12) Uani 1 1 d . . . . .
C1E C 0.5174(4) 0.7552(5) 0.2802(3) 0.0373(11) Uani 1 1 d D U . . .
C2E C 0.4872(6) 0.8598(6) 0.2437(5) 0.0481(10) Uani 0.587(10) 1 d D U P A 1
F1E F 0.5432(5) 0.9318(5) 0.2675(5) 0.0539(15) Uani 0.587(10) 1 d D U P A 1
F2E F 0.4587(7) 0.8538(5) 0.1704(4) 0.0581(15) Uani 0.587(10) 1 d D U P A 1
F3E F 0.4255(5) 0.8912(6) 0.2561(6) 0.0555(19) Uani 0.587(10) 1 d D U P A 1
C3E C 0.4798(6) 0.8578(6) 0.2442(5) 0.0481(10) Uani 0.413(10) 1 d D U P A 2
F4E F 0.5330(7) 0.9189(7) 0.2356(8) 0.0532(17) Uani 0.413(10) 1 d D U P A 2
F5E F 0.4147(7) 0.8465(7) 0.1795(5) 0.062(2) Uani 0.413(10) 1 d D U P A 2
F6E F 0.4515(9) 0.9070(7) 0.2851(7) 0.054(2) Uani 0.413(10) 1 d D U P A 2
O1F O 0.5587(3) 0.6359(4) 0.4543(2) 0.0378(9) Uani 1 1 d . . . . .
O2F O 0.4466(3) 0.5581(4) 0.3735(3) 0.0502(13) Uani 1 1 d . . . . .
C1F C 0.4864(4) 0.6099(5) 0.4280(3) 0.0393(11) Uani 1 1 d D U . . .
C2F C 0.439(2) 0.6448(18) 0.4724(15) 0.0446(12) Uani 0.501(3) 1 d D U P A 1
F1F F 0.4819(5) 0.6917(7) 0.5336(4) 0.0438(12) Uani 0.501(3) 1 d D U P A 1
F2F F 0.4005(5) 0.5661(6) 0.4865(5) 0.0462(12) Uani 0.501(3) 1 d D U P A 1
F3F F 0.3807(5) 0.7088(7) 0.4313(5) 0.0492(13) Uani 0.501(3) 1 d D U P A 1
C3F C 0.4350(16) 0.647(3) 0.4682(11) 0.0451(13) Uani 0.297(3) 1 d D U P A 2
F4F F 0.3701(7) 0.5935(10) 0.4579(8) 0.0460(14) Uani 0.297(3) 1 d D U P A 2
F5F F 0.4119(8) 0.7442(9) 0.4513(7) 0.0471(15) Uani 0.297(3) 1 d D U P A 2
F6F F 0.4809(7) 0.6470(11) 0.5401(5) 0.0457(15) Uani 0.297(3) 1 d D U P A 2
C4F C 0.434(2) 0.6404(13) 0.469(2) 0.0452(13) Uani 0.203(3) 1 d D U P A 3
F7F F 0.3549(7) 0.6448(15) 0.4305(9) 0.0464(15) Uani 0.203(3) 1 d D U P A 3
F8F F 0.4482(11) 0.5772(12) 0.5255(8) 0.0475(15) Uani 0.203(3) 1 d D U P A 3
F9F F 0.4550(11) 0.7322(11) 0.4989(10) 0.0459(15) Uani 0.203(3) 1 d D U P A 3
O1G O 0.7563(3) 0.2984(3) 0.3242(2) 0.0350(8) Uani 1 1 d D U . . .
O2G O 0.7558(6) 0.1384(5) 0.3631(6) 0.0378(14) Uani 0.573(7) 1 d D U P A 1
C1G C 0.7839(5) 0.2101(6) 0.3403(6) 0.0365(10) Uani 0.573(7) 1 d D U P A 1
C2G C 0.8740(5) 0.1971(8) 0.3562(6) 0.0509(15) Uani 0.573(7) 1 d D U P A 1
F1G F 0.9238(5) 0.2649(7) 0.4017(5) 0.0696(18) Uani 0.573(7) 1 d D U P A 1
F2G F 0.9043(5) 0.1065(6) 0.3804(5) 0.0605(17) Uani 0.573(7) 1 d D U P A 1
F3G F 0.8848(5) 0.2097(8) 0.2947(5) 0.0580(15) Uani 0.573(7) 1 d D U P A 1
O3G O 0.7550(7) 0.1324(6) 0.3489(9) 0.0378(14) Uani 0.427(7) 1 d D U P A 2
C3G C 0.7893(6) 0.2149(6) 0.3498(7) 0.0365(10) Uani 0.427(7) 1 d D U P A 2
C4G C 0.8726(6) 0.2029(8) 0.3472(6) 0.0521(16) Uani 0.427(7) 1 d D U P A 2
F4G F 0.9063(6) 0.2878(7) 0.3377(6) 0.0611(18) Uani 0.427(7) 1 d D U P A 2
F5G F 0.9268(6) 0.1504(10) 0.4007(6) 0.0614(19) Uani 0.427(7) 1 d D U P A 2
F6G F 0.8602(6) 0.1542(10) 0.2848(6) 0.068(3) Uani 0.427(7) 1 d D U P A 2
O1H O 0.6936(2) 0.7733(3) 0.4882(2) 0.0296(8) Uani 1 1 d . . . . .
O2H O 0.7056(3) 0.9308(3) 0.4526(3) 0.0471(12) Uani 1 1 d . . . . .
C1H C 0.6734(4) 0.8646(4) 0.4745(3) 0.0331(10) Uani 1 1 d D U . . .
C2H C 0.5952(5) 0.8941(6) 0.4840(6) 0.0410(9) Uani 0.806(7) 1 d D U P B 1
F1H F 0.6009(3) 0.8627(5) 0.5485(3) 0.0436(10) Uani 0.806(7) 1 d D U P B 1
F2H F 0.5804(3) 0.9939(3) 0.4790(3) 0.0422(10) Uani 0.806(7) 1 d D U P B 1
F3H F 0.5272(3) 0.8512(5) 0.4338(3) 0.0572(14) Uani 0.806(7) 1 d D U P B 1
C3H C 0.6034(7) 0.9076(10) 0.4915(10) 0.0410(9) Uani 0.194(7) 1 d D U P B 2
F4H F 0.5384(7) 0.9186(16) 0.4287(9) 0.051(3) Uani 0.194(7) 1 d D U P B 2
F5H F 0.6222(10) 0.9964(10) 0.5267(10) 0.0424(18) Uani 0.194(7) 1 d D U P B 2
F6H F 0.5811(11) 0.8454(14) 0.5326(11) 0.043(2) Uani 0.194(7) 1 d D U P B 2
O1I O 0.3401(6) 0.5019(9) 0.2305(5) 0.0403(14) Uani 0.525(3) 1 d D U P A 1
O2I O 0.2874(5) 0.4814(7) 0.1075(4) 0.0416(14) Uani 0.525(3) 1 d D U P A 1
C1I C 0.2875(7) 0.4795(10) 0.1688(6) 0.0430(13) Uani 0.525(3) 1 d D U P A 1
C2I C 0.2152(7) 0.4236(11) 0.1737(6) 0.0506(13) Uani 0.525(3) 1 d D U P A 1
F1I F 0.1876(5) 0.4871(8) 0.2146(5) 0.0561(14) Uani 0.525(3) 1 d D U P A 1
F2I F 0.1552(5) 0.4066(7) 0.1105(4) 0.0532(14) Uani 0.525(3) 1 d D U P A 1
F3I F 0.2342(5) 0.3396(7) 0.2066(5) 0.0592(14) Uani 0.525(3) 1 d D U P A 1
O3I O 0.3382(10) 0.5361(15) 0.2121(12) 0.0423(18) Uani 0.240(3) 1 d D U P A 2
O4I O 0.2923(9) 0.6940(12) 0.1738(9) 0.041(2) Uani 0.240(3) 1 d D U P A 2
C3I C 0.2879(10) 0.6072(12) 0.1966(10) 0.0441(16) Uani 0.240(3) 1 d D U P A 2
C4I C 0.2378(10) 0.6053(12) 0.2422(9) 0.055(2) Uani 0.240(3) 1 d D U P A 2
F4I F 0.2002(10) 0.5096(12) 0.2298(9) 0.0552(17) Uani 0.240(3) 1 d D U P A 2
F5I F 0.1817(8) 0.6755(12) 0.2231(9) 0.058(3) Uani 0.240(3) 1 d D U P A 2
F6I F 0.2773(10) 0.6142(13) 0.3104(7) 0.060(3) Uani 0.240(3) 1 d D U P A 2
O5I O 0.1489(19) 0.4224(19) 0.2626(16) 0.058(2) Uani 0.135(3) 1 d D U P A 3
O6I O 0.183(2) 0.4974(16) 0.1805(18) 0.054(3) Uani 0.135(3) 1 d D U P A 3
C5I C 0.1869(16) 0.4265(15) 0.2231(13) 0.0544(17) Uani 0.135(3) 1 d D U P A 3
C6I C 0.2031(12) 0.3232(15) 0.1966(11) 0.0522(16) Uani 0.135(3) 1 d D U P A 3
F7I F 0.1377(13) 0.309(2) 0.1277(10) 0.059(2) Uani 0.135(3) 1 d D U P A 3
F8I F 0.2710(12) 0.3210(19) 0.1879(14) 0.0547(19) Uani 0.135(3) 1 d D U P A 3
F9I F 0.2067(12) 0.2446(12) 0.2335(10) 0.029(2) Uani 0.135(3) 1 d D U P A 3
O7I O 0.348(2) 0.526(4) 0.226(3) 0.042(2) Uani 0.100(3) 1 d D U P A 4
O8I O 0.246(2) 0.592(2) 0.127(2) 0.0445(19) Uani 0.100(3) 1 d D U P A 4
C7I C 0.2835(16) 0.522(2) 0.1687(18) 0.0453(16) Uani 0.100(3) 1 d D U P A 4
C8I C 0.2287(15) 0.432(2) 0.1680(14) 0.0529(14) Uani 0.100(3) 1 d D U P A 4
F10I F 0.269(2) 0.345(2) 0.159(2) 0.0529(18) Uani 0.100(3) 1 d D U P A 4
F11I F 0.1557(15) 0.437(3) 0.1149(18) 0.0538(19) Uani 0.100(3) 1 d D U P A 4
F12I F 0.218(2) 0.419(3) 0.2251(16) 0.0545(16) Uani 0.100(3) 1 d D U P A 4

loop_
_atom_site_aniso_label
_atom_site_aniso_U_11
_atom_site_aniso_U_22
_atom_site_aniso_U_33
_atom_site_aniso_U_23
_atom_site_aniso_U_13
_atom_site_aniso_U_12
F1 0.0271(15) 0.0229(13) 0.0290(14) -0.0032(11) 0.0126(12) -0.0011(11)
Mn1 0.0326(4) 0.0190(3) 0.0269(4) -0.0001(3) 0.0162(3) 0.0006(3)
Mn2 0.0271(4) 0.0203(3) 0.0262(3) -0.0027(3) 0.0132(3) -0.0025(3)
Mn3 0.0257(4) 0.0388(4) 0.0321(4) -0.0090(3) 0.0131(3) -0.0045(3)
Cs1 0.0421(6) 0.02231(17) 0.0340(4) 0.0000(2) 0.0164(4) 0.0001(3)
Cs1Z 0.0421(6) 0.02231(17) 0.0340(4) 0.0000(2) 0.0164(4) 0.0001(3)
Cs2 0.0524(3) 0.0429(2) 0.03313(19) -0.00421(16) 0.02203(19) -0.00701(19)
Cs2Z 0.0524(3) 0.0429(2) 0.03313(19) -0.00421(16) 0.02203(19) -0.00701(19)
Cs3 0.0278(4) 0.0519(6) 0.0340(3) -0.0115(4) 0.0071(3) 0.0024(3)
Cs3Z 0.0278(4) 0.0519(6) 0.0340(3) -0.0115(4) 0.0071(3) 0.0024(3)
Cs3W 0.0278(4) 0.0519(6) 0.0340(3) -0.0115(4) 0.0071(3) 0.0024(3)
Cs4 0.0445(2) 0.02892(16) 0.03625(18) -0.00265(13) 0.02592(16) -0.00463(13)
O1A 0.050(3) 0.0281(19) 0.0285(19) -0.0022(15) 0.0157(19) 0.0058(17)
O2A 0.037(2) 0.0224(16) 0.034(2) -0.0021(14) 0.0120(17) -0.0013(15)
C1A 0.036(3) 0.025(2) 0.030(2) 0.0005(19) 0.017(2) 0.0007(19)
C2A 0.052(4) 0.027(3) 0.033(3) 0.001(2) 0.008(3) 0.008(2)
F1A 0.133(5) 0.031(2) 0.039(2) 0.0027(17) -0.008(3) 0.018(3)
F2A 0.114(4) 0.059(3) 0.029(2) 0.0001(19) 0.013(2) 0.032(3)
F3A 0.046(3) 0.135(6) 0.072(4) 0.036(4) -0.003(3) 0.002(3)
O1B 0.038(2) 0.0256(18) 0.046(2) -0.0038(16) 0.0259(19) -0.0049(15)
O2B 0.037(2) 0.0261(18) 0.050(2) -0.0031(17) 0.028(2) -0.0028(15)
C1B 0.035(3) 0.020(2) 0.041(3) 0.003(2) 0.020(2) 0.0015(19)
C2B 0.035(3) 0.027(2) 0.051(4) -0.002(2) 0.021(3) -0.006(2)
F1B 0.056(3) 0.049(2) 0.131(5) -0.030(3) 0.065(3) -0.009(2)
F2B 0.034(2) 0.079(3) 0.053(3) 0.013(2) 0.0103(19) -0.006(2)
F3B 0.053(2) 0.041(2) 0.059(2) 0.0073(18) 0.034(2) -0.0118(17)
O1C 0.040(2) 0.0279(18) 0.0300(19) 0.0009(15) 0.0171(17) 0.0054(16)
O2C 0.038(2) 0.046(2) 0.033(2) -0.0004(18) 0.0184(18) 0.0080(18)
C1C 0.037(3) 0.028(2) 0.028(2) 0.0004(19) 0.017(2) 0.001(2)
C2C 0.041(3) 0.033(3) 0.033(3) -0.001(2) 0.014(3) 0.002(2)
F1C 0.056(2) 0.050(2) 0.0323(18) 0.0001(16) 0.0230(18) 0.0102(18)
F2C 0.057(2) 0.050(2) 0.0296(17) 0.0029(16) 0.0115(17) 0.0160(19)
F3C 0.054(2) 0.042(2) 0.047(2) -0.0122(17) 0.0155(19) -0.0085(18)
O1D 0.060(3) 0.0241(18) 0.047(2) -0.0015(17) 0.035(2) -0.0045(18)
O2D 0.046(3) 0.044(3) 0.059(3) -0.005(2) 0.019(2) -0.015(2)
C1D 0.059(3) 0.036(2) 0.037(2) -0.010(2) 0.028(2) -0.023(2)
C2D 0.058(3) 0.038(2) 0.047(2) -0.0035(19) 0.025(2) -0.021(2)
F1D 0.062(3) 0.037(2) 0.052(2) 0.0078(18) 0.007(2) -0.020(2)
F2D 0.057(3) 0.050(2) 0.071(3) -0.001(2) 0.031(2) -0.020(2)
F3D 0.067(3) 0.0402(19) 0.045(2) -0.0171(16) 0.027(2) -0.0176(19)
C3D 0.060(3) 0.041(3) 0.051(3) -0.003(2) 0.023(3) -0.022(3)
F4D 0.067(3) 0.0402(19) 0.045(2) -0.0171(16) 0.027(2) -0.0176(19)
F5D 0.064(5) 0.042(5) 0.055(5) 0.001(5) 0.026(5) -0.026(5)
F6D 0.063(4) 0.042(3) 0.053(3) -0.001(3) 0.015(3) -0.020(3)
O1E 0.041(2) 0.0309(19) 0.0289(19) 0.0003(15) 0.0126(18) 0.0038(17)
O2E 0.032(2) 0.035(2) 0.064(3) 0.004(2) 0.007(2) 0.0046(18)
C1E 0.048(3) 0.033(2) 0.041(2) 0.003(2) 0.028(2) 0.012(2)
C2E 0.059(2) 0.0401(17) 0.0482(19) 0.0082(16) 0.0250(18) 0.0133(17)
F1E 0.062(3) 0.041(2) 0.054(3) 0.011(2) 0.020(3) 0.010(2)
F2E 0.074(3) 0.047(2) 0.049(3) 0.010(2) 0.022(3) 0.013(2)
F3E 0.050(4) 0.048(3) 0.069(4) 0.010(3) 0.025(3) 0.023(3)
C3E 0.059(2) 0.0401(17) 0.0482(19) 0.0082(16) 0.0250(18) 0.0133(17)
F4E 0.063(3) 0.045(3) 0.052(3) 0.015(3) 0.025(3) 0.011(2)
F5E 0.067(3) 0.044(3) 0.058(3) 0.011(3) 0.011(3) 0.010(3)
F6E 0.066(5) 0.042(4) 0.056(4) 0.003(4) 0.026(4) 0.026(4)
O1F 0.037(2) 0.048(2) 0.036(2) -0.0137(18) 0.0221(19) -0.0132(18)
O2F 0.040(3) 0.072(3) 0.045(3) -0.025(2) 0.024(2) -0.019(2)
C1F 0.043(2) 0.045(2) 0.042(2) -0.005(2) 0.030(2) -0.006(2)
C2F 0.049(2) 0.050(2) 0.048(2) -0.005(2) 0.033(2) -0.004(2)
F1F 0.050(2) 0.050(3) 0.045(2) -0.008(2) 0.034(2) -0.005(2)
F2F 0.050(3) 0.051(3) 0.051(3) -0.004(2) 0.034(2) -0.006(2)
F3F 0.051(3) 0.052(3) 0.051(2) -0.005(2) 0.028(2) 0.001(2)
C3F 0.049(2) 0.050(2) 0.048(2) -0.005(2) 0.032(2) -0.004(2)
F4F 0.049(3) 0.053(3) 0.049(3) -0.003(2) 0.033(2) -0.006(2)
F5F 0.049(3) 0.051(3) 0.051(3) -0.006(2) 0.031(2) -0.002(2)
F6F 0.051(3) 0.052(3) 0.047(3) -0.006(2) 0.034(2) -0.003(2)
C4F 0.049(2) 0.050(2) 0.048(2) -0.005(2) 0.032(2) -0.004(2)
F7F 0.049(3) 0.052(3) 0.050(3) -0.006(2) 0.031(2) -0.002(2)
F8F 0.052(3) 0.053(3) 0.049(3) -0.004(2) 0.032(2) -0.003(2)
F9F 0.051(3) 0.050(3) 0.048(3) -0.007(2) 0.032(2) -0.004(2)
O1G 0.046(2) 0.0285(17) 0.0374(19) 0.0038(15) 0.0241(17) 0.0077(16)
O2G 0.058(2) 0.0302(18) 0.038(3) -0.0018(18) 0.0324(19) 0.0000(16)
C1G 0.0489(19) 0.0348(18) 0.038(2) -0.0006(16) 0.0295(16) 0.0073(16)
C2G 0.047(2) 0.057(3) 0.055(3) 0.009(2) 0.028(2) 0.010(2)
F1G 0.050(3) 0.074(3) 0.073(3) -0.001(3) 0.014(3) 0.005(3)
F2G 0.056(3) 0.060(3) 0.065(3) 0.011(3) 0.025(3) 0.019(3)
F3G 0.051(3) 0.077(3) 0.060(3) 0.016(3) 0.036(3) 0.006(3)
O3G 0.058(2) 0.0302(18) 0.038(3) -0.0018(18) 0.0324(19) 0.0000(16)
C3G 0.0489(19) 0.0348(18) 0.038(2) -0.0006(16) 0.0295(16) 0.0073(16)
C4G 0.048(3) 0.058(3) 0.056(3) 0.008(2) 0.027(2) 0.010(2)
F4G 0.049(3) 0.066(3) 0.070(3) 0.011(3) 0.027(3) 0.003(3)
F5G 0.048(3) 0.068(3) 0.063(3) 0.014(3) 0.019(3) 0.007(3)
F6G 0.058(5) 0.088(6) 0.065(5) -0.003(5) 0.033(4) -0.001(4)
O1H 0.0311(19) 0.0210(16) 0.0340(19) -0.0069(14) 0.0110(16) -0.0001(14)
O2H 0.074(3) 0.0265(19) 0.066(3) 0.002(2) 0.054(3) 0.004(2)
C1H 0.044(2) 0.027(2) 0.039(2) -0.0013(18) 0.027(2) 0.0025(19)
C2H 0.0456(18) 0.0369(17) 0.0499(18) 0.0045(16) 0.0294(16) 0.0076(15)
F1H 0.048(2) 0.045(2) 0.050(2) 0.0123(18) 0.0319(19) 0.0066(17)
F2H 0.047(2) 0.0348(18) 0.053(2) 0.0094(17) 0.0292(18) 0.0129(16)
F3H 0.039(2) 0.059(3) 0.069(3) -0.012(3) 0.017(2) 0.004(2)
C3H 0.0456(18) 0.0369(17) 0.0499(18) 0.0045(16) 0.0294(16) 0.0076(15)
F4H 0.048(5) 0.047(5) 0.059(5) 0.005(5) 0.023(4) 0.012(5)
F5H 0.047(3) 0.039(3) 0.052(3) 0.005(3) 0.031(3) 0.009(3)
F6H 0.045(3) 0.041(3) 0.052(3) 0.008(3) 0.028(3) 0.004(3)
O1I 0.027(2) 0.063(3) 0.035(3) -0.013(2) 0.017(2) -0.015(2)
O2I 0.033(3) 0.065(3) 0.031(3) -0.006(3) 0.017(2) -0.023(3)
C1I 0.033(2) 0.062(3) 0.035(2) -0.006(2) 0.0154(19) -0.019(2)
C2I 0.042(2) 0.066(3) 0.040(2) -0.002(2) 0.0144(19) -0.022(2)
F1I 0.045(2) 0.074(3) 0.047(2) -0.009(2) 0.017(2) -0.019(2)
F2I 0.044(2) 0.070(3) 0.039(2) 0.001(2) 0.011(2) -0.027(2)
F3I 0.051(2) 0.065(3) 0.046(2) -0.001(2) 0.005(2) -0.022(2)
O3I 0.030(3) 0.061(3) 0.036(3) -0.008(3) 0.014(3) -0.015(3)
O4I 0.025(4) 0.062(4) 0.041(4) 0.007(4) 0.017(3) -0.007(4)
C3I 0.032(2) 0.064(3) 0.038(3) -0.005(3) 0.016(2) -0.014(2)
C4I 0.044(3) 0.069(3) 0.049(3) -0.003(3) 0.017(3) -0.013(3)
F4I 0.045(3) 0.070(3) 0.046(3) -0.006(3) 0.015(2) -0.020(2)
F5I 0.046(5) 0.069(5) 0.057(5) 0.002(5) 0.021(5) -0.007(5)
F6I 0.055(4) 0.067(4) 0.056(4) -0.002(4) 0.021(3) -0.006(4)
O5I 0.047(3) 0.071(4) 0.047(3) -0.006(3) 0.013(3) -0.019(3)
O6I 0.045(4) 0.070(4) 0.043(4) -0.001(4) 0.013(4) -0.021(4)
C5I 0.045(3) 0.068(3) 0.044(3) -0.004(2) 0.013(2) -0.020(2)
C6I 0.043(2) 0.065(3) 0.042(2) -0.002(2) 0.011(2) -0.021(2)
F7I 0.049(3) 0.070(3) 0.045(3) -0.002(3) 0.008(3) -0.021(3)
F8I 0.045(3) 0.066(3) 0.044(3) -0.003(3) 0.010(3) -0.020(3)
F9I 0.026(3) 0.040(3) 0.028(3) -0.004(3) 0.019(2) -0.015(3)
O7I 0.030(3) 0.062(4) 0.036(3) -0.008(3) 0.015(3) -0.015(3)
O8I 0.032(3) 0.064(3) 0.037(3) -0.004(3) 0.014(3) -0.015(3)
C7I 0.034(2) 0.064(3) 0.037(2) -0.006(2) 0.015(2) -0.018(2)
C8I 0.043(2) 0.067(3) 0.042(2) -0.004(2) 0.012(2) -0.021(2)
F10I 0.044(3) 0.065(3) 0.041(3) -0.003(3) 0.010(3) -0.021(3)
F11I 0.045(3) 0.069(3) 0.042(3) -0.003(3) 0.013(3) -0.022(3)
F12I 0.045(2) 0.068(3) 0.044(2) -0.004(2) 0.013(2) -0.021(2)

loop_
_atom_type_symbol
_atom_type_description
_atom_type_scat_dispersion_real
_atom_type_scat_dispersion_imag
_atom_type_scat_source
C C 0.0033 0.0016 'International Tables Vol C Tables 4.2.6.8 and 6.1.1.4'
Cs Cs -0.3680 2.1192 'International Tables Vol C Tables 4.2.6.8 and 6.1.1.4'
F F 0.0171 0.0103 'International Tables Vol C Tables 4.2.6.8 and 6.1.1.4'
Mn Mn 0.3368 0.7283 'International Tables Vol C Tables 4.2.6.8 and 6.1.1.4'
O O 0.0106 0.0060 'International Tables Vol C Tables 4.2.6.8 and 6.1.1.4'

loop_
_geom_angle_atom_site_label_1
_geom_angle_atom_site_label_2
_geom_angle_atom_site_label_3
_geom_angle
_geom_angle_site_symmetry_1
_geom_angle_site_symmetry_3
_geom_angle_publ_flag
Mn2 F1 Mn3 121.05(14) . . ?
Mn2 F1 Mn1 119.02(14) . . ?
Mn3 F1 Mn1 119.91(14) . . ?
F1 Mn1 O1G 173.09(15) . . ?
F1 Mn1 O1D 91.39(15) . . ?
O1G Mn1 O1D 95.50(17) . . ?
F1 Mn1 O1B 88.94(14) . . ?
O1G Mn1 O1B 84.16(16) . . ?
O1D Mn1 O1B 179.03(19) . . ?
F1 Mn1 O1A 90.40(14) . . ?
O1G Mn1 O1A 89.37(16) . . ?
O1D Mn1 O1A 87.99(18) . . ?
O1B Mn1 O1A 91.09(17) . . ?
F1 Mn1 O1C 90.15(13) . . ?
O1G Mn1 O1C 90.13(16) . . ?
O1D Mn1 O1C 91.59(17) . . ?
O1B Mn1 O1C 89.33(16) . . ?
O1A Mn1 O1C 179.31(15) . . ?
F1 Mn1 Cs4 122.99(9) . 2_645 ?
O1G Mn1 Cs4 52.49(11) . 2_645 ?
O1D Mn1 Cs4 126.59(12) . 2_645 ?
O1B Mn1 Cs4 53.84(11) . 2_645 ?
O1A Mn1 Cs4 126.39(13) . 2_645 ?
O1C Mn1 Cs4 53.53(11) . 2_645 ?
F1 Mn1 Cs1 114.31(9) . . ?
O1G Mn1 Cs1 70.61(11) . . ?
O1D Mn1 Cs1 46.30(14) . . ?
O1B Mn1 Cs1 132.75(13) . . ?
O1A Mn1 Cs1 50.81(11) . . ?
O1C Mn1 Cs1 128.55(11) . . ?
Cs4 Mn1 Cs1 122.68(2) 2_645 . ?
F1 Mn1 Cs1Z 116.30(10) . . ?
O1G Mn1 Cs1Z 68.08(12) . . ?
O1D Mn1 Cs1Z 52.33(15) . . ?
O1B Mn1 Cs1Z 126.72(14) . . ?
O1A Mn1 Cs1Z 46.43(12) . . ?
O1C Mn1 Cs1Z 132.91(12) . . ?
Cs4 Mn1 Cs1Z 120.55(5) 2_645 . ?
Cs1 Mn1 Cs1Z 6.04(5) . . ?
F1 Mn2 O1H 170.72(14) . . ?
F1 Mn2 O2A 94.05(13) . . ?
O1H Mn2 O2A 88.28(15) . . ?
F1 Mn2 O1E 91.82(14) . . ?
O1H Mn2 O1E 86.44(15) . . ?
O2A Mn2 O1E 173.29(16) . . ?
F1 Mn2 O2B 96.35(14) . . ?
O1H Mn2 O2B 92.73(16) . . ?
O2A Mn2 O2B 87.07(17) . . ?
O1E Mn2 O2B 89.06(17) . . ?
F1 Mn2 O1F 88.33(14) . . ?
O1H Mn2 O1F 82.67(15) . . ?
O2A Mn2 O1F 90.42(17) . . ?
O1E Mn2 O1F 93.00(18) . . ?
O2B Mn2 O1F 174.83(17) . . ?
F1 Mn2 Cs2Z 128.11(17) . 3_666 ?
O1H Mn2 Cs2Z 47.70(18) . 3_666 ?
O2A Mn2 Cs2Z 52.95(17) . 3_666 ?
O1E Mn2 Cs2Z 124.81(17) . 3_666 ?
O2B Mn2 Cs2Z 117.13(19) . 3_666 ?
O1F Mn2 Cs2Z 57.90(19) . 3_666 ?
F1 Mn2 Cs3W 143.1(3) . 4_676 ?
O1H Mn2 Cs3W 45.7(4) . 4_676 ?
O2A Mn2 Cs3W 66.4(3) . 4_676 ?
O1E Mn2 Cs3W 106.9(3) . 4_676 ?
O2B Mn2 Cs3W 53.7(3) . 4_676 ?
O1F Mn2 Cs3W 121.1(3) . 4_676 ?
Cs2Z Mn2 Cs3W 65.5(3) 3_666 4_676 ?
F1 Mn2 Cs2 117.50(9) . 3_666 ?
O1H Mn2 Cs2 57.50(11) . 3_666 ?
O2A Mn2 Cs2 52.29(11) . 3_666 ?
O1E Mn2 Cs2 127.06(11) . 3_666 ?
O2B Mn2 Cs2 126.13(13) . 3_666 ?
O1F Mn2 Cs2 49.17(12) . 3_666 ?
Cs2Z Mn2 Cs2 11.26(15) 3_666 3_666 ?
Cs3W Mn2 Cs2 76.1(3) 4_676 3_666 ?
F1 Mn2 Cs4 115.35(9) . . ?
O1H Mn2 Cs4 69.72(11) . . ?
O2A Mn2 Cs4 126.77(11) . . ?
O1E Mn2 Cs4 47.20(12) . . ?
O2B Mn2 Cs4 48.49(11) . . ?
O1F Mn2 Cs4 131.01(13) . . ?
Cs2Z Mn2 Cs4 116.53(15) 3_666 . ?
Cs3W Mn2 Cs4 63.7(3) 4_676 . ?
Cs2 Mn2 Cs4 127.048(19) 3_666 . ?
O7I Mn3 F1 175(2) . . ?
F1 Mn3 O1I 169.8(3) . . ?
O7I Mn3 O2C 92.5(19) . . ?
F1 Mn3 O2C 92.05(15) . . ?
O1I Mn3 O2C 95.0(3) . . ?
O7I Mn3 O2F 83.7(19) . . ?
F1 Mn3 O2F 91.75(16) . . ?
O1I Mn3 O2F 81.5(3) . . ?
O2C Mn3 O2F 175.89(19) . . ?
O7I Mn3 O2D 90.0(12) . . ?
F1 Mn3 O2D 91.63(16) . . ?
O1I Mn3 O2D 80.9(3) . . ?
O2C Mn3 O2D 89.9(2) . . ?
O2F Mn3 O2D 91.6(2) . . ?
O7I Mn3 O2E 87.1(12) . . ?
F1 Mn3 O2E 91.47(15) . . ?
O1I Mn3 O2E 96.2(3) . . ?
O2C Mn3 O2E 88.1(2) . . ?
O2F Mn3 O2E 90.2(2) . . ?
O2D Mn3 O2E 176.4(2) . . ?
F1 Mn3 O3I 173.9(5) . . ?
O2C Mn3 O3I 88.2(5) . . ?
O2F Mn3 O3I 87.9(5) . . ?
O2D Mn3 O3I 94.4(5) . . ?
O2E Mn3 O3I 82.5(5) . . ?
O7I Mn3 Cs3 63.9(13) . . ?
F1 Mn3 Cs3 118.49(9) . . ?
O1I Mn3 Cs3 71.7(3) . . ?
O2C Mn3 Cs3 47.23(12) . . ?
O2F Mn3 Cs3 129.16(16) . . ?
O2D Mn3 Cs3 124.24(15) . . ?
O2E Mn3 Cs3 52.40(15) . . ?
O3I Mn3 Cs3 57.8(5) . . ?
O7I Mn3 Cs2 62.0(12) . . ?
F1 Mn3 Cs2 115.77(9) . . ?
O1I Mn3 Cs2 54.0(3) . . ?
O2C Mn3 Cs2 130.80(13) . . ?
O2F Mn3 Cs2 48.28(14) . . ?
O2D Mn3 Cs2 52.16(15) . . ?
O2E Mn3 Cs2 127.72(15) . . ?
O3I Mn3 Cs2 68.2(5) . . ?
Cs3 Mn3 Cs2 125.73(3) . . ?
O7I Mn3 Cs3Z 67.1(13) . . ?
F1 Mn3 Cs3Z 115.00(10) . . ?
O1I Mn3 Cs3Z 75.2(3) . . ?
O2C Mn3 Cs3Z 49.14(13) . . ?
O2F Mn3 Cs3Z 127.48(17) . . ?
O2D Mn3 Cs3Z 128.97(16) . . ?
O2E Mn3 Cs3Z 47.73(15) . . ?
O3I Mn3 Cs3Z 60.9(5) . . ?
Cs3 Mn3 Cs3Z 5.02(4) . . ?
Cs2 Mn3 Cs3Z 129.14(6) . . ?
O2G Cs1 F6D 67.2(5) . . ?
O2G Cs1 F5H 125.1(2) . 1_545 ?
F6D Cs1 F5H 83.3(5) . 1_545 ?
O2G Cs1 O2H 74.82(15) . 1_545 ?
F6D Cs1 O2H 74.1(3) . 1_545 ?
O2G Cs1 O2I 114.4(2) . 4_666 ?
F6D Cs1 O2I 130.1(3) . 4_666 ?
O2H Cs1 O2I 60.1(2) 1_545 4_666 ?
O2G Cs1 F2H 115.10(18) . 1_545 ?
F6D Cs1 F2H 65.8(4) . 1_545 ?
O2H Cs1 F2H 51.16(12) 1_545 1_545 ?
O2I Cs1 F2H 70.4(2) 4_666 1_545 ?
F5H Cs1 O3G 123.6(2) 1_545 . ?
O2H Cs1 O3G 73.80(15) 1_545 . ?
O2G Cs1 O1D 71.10(19) . . ?
F6D Cs1 O1D 44.8(3) . . ?
F5H Cs1 O1D 117.9(4) 1_545 . ?
O2H Cs1 O1D 117.54(14) 1_545 . ?
O2I Cs1 O1D 171.65(19) 4_666 . ?
F2H Cs1 O1D 101.76(14) 1_545 . ?
O3G Cs1 O1D 70.3(2) . . ?
O2G Cs1 F5F 153.6(3) . 3_666 ?
F6D Cs1 F5F 95.6(4) . 3_666 ?
O2H Cs1 F5F 121.2(2) 1_545 3_666 ?
O2I Cs1 F5F 92.0(3) 4_666 3_666 ?
F2H Cs1 F5F 71.5(3) 1_545 3_666 ?
O1D Cs1 F5F 82.6(2) . 3_666 ?
O2G Cs1 F1A 105.0(2) . . ?
F6D Cs1 F1A 147.1(3) . . ?
F5H Cs1 F1A 122.6(3) 1_545 . ?
O2H Cs1 F1A 136.67(15) 1_545 . ?
O2I Cs1 F1A 82.7(2) 4_666 . ?
F2H Cs1 F1A 138.07(15) 1_545 . ?
O3G Cs1 F1A 107.0(2) . . ?
O1D Cs1 F1A 102.31(11) . . ?
F5F Cs1 F1A 78.2(3) 3_666 . ?
F5H Cs1 F1D 68.9(4) 1_545 . ?
O2H Cs1 F1D 79.94(15) 1_545 . ?
O3G Cs1 F1D 88.2(3) . . ?
O1D Cs1 F1D 50.14(12) . . ?
F5F Cs1 F1D 73.9(3) 3_666 . ?
F1A Cs1 F1D 142.63(15) . . ?
O2G Cs1 F2I 158.45(19) . 4_666 ?
F6D Cs1 F2I 111.8(4) . 4_666 ?
O2H Cs1 F2I 84.15(17) 1_545 4_666 ?
O2I Cs1 F2I 48.49(17) 4_666 4_666 ?
F2H Cs1 F2I 51.07(18) 1_545 4_666 ?
O1D Cs1 F2I 124.51(15) . 4_666 ?
F1A Cs1 F2I 87.01(19) . 4_666 ?
O2G Cs1Z O2I 120.9(2) . 4_666 ?
O2G Cs1Z F1A 114.6(2) . . ?
O2I Cs1Z F1A 92.4(3) 4_666 . ?
F1A Cs1Z O3G 115.9(3) . . ?
O2G Cs1Z F10I 156.9(7) . 4_666 ?
O2I Cs1Z F10I 41.9(6) 4_666 4_666 ?
F1A Cs1Z F10I 60.8(5) . 4_666 ?
O2G Cs1Z O2H 73.28(16) . 1_545 ?
O2I Cs1Z O2H 60.9(2) 4_666 1_545 ?
F1A Cs1Z O2H 149.7(2) . 1_545 ?
O2G Cs1Z F5H 117.8(3) . 1_545 ?
O2I Cs1Z F5H 53.5(4) 4_666 1_545 ?
F1A Cs1Z F5H 127.0(3) . 1_545 ?
O2H Cs1Z F5H 49.63(19) 1_545 1_545 ?
O2G Cs1Z O1A 81.10(16) . . ?
O2I Cs1Z O1A 143.6(3) 4_666 . ?
F1A Cs1Z O1A 51.21(13) . . ?
O3G Cs1Z O1A 81.94(16) . . ?
F10I Cs1Z O1A 107.0(5) 4_666 . ?
O2H Cs1Z O1A 153.08(17) 1_545 . ?
F5H Cs1Z O1A 145.2(3) 1_545 . ?
O2G Cs1Z F2I 153.3(3) . 4_666 ?
O2I Cs1Z F2I 49.04(19) 4_666 4_666 ?
F1A Cs1Z F2I 91.6(2) . 4_666 ?
O2H Cs1Z F2I 81.56(19) 1_545 4_666 ?
O1A Cs1Z F2I 121.90(19) . 4_666 ?
O2G Cs1Z F6D 61.7(4) . . ?
O2I Cs1Z F6D 122.1(4) 4_666 . ?
F1A Cs1Z F6D 142.8(3) . . ?
O2H Cs1Z F6D 67.4(2) 1_545 . ?
O1A Cs1Z F6D 93.3(3) . . ?
F2I Cs1Z F6D 100.7(4) 4_666 . ?
O2G Cs1Z F5F 141.8(3) . 3_666 ?
O2I Cs1Z F5F 91.8(3) 4_666 3_666 ?
F1A Cs1Z F5F 79.9(3) . 3_666 ?
O2H Cs1Z F5F 112.8(3) 1_545 3_666 ?
O1A Cs1Z F5F 82.6(2) . 3_666 ?
F2I Cs1Z F5F 43.7(2) 4_666 3_666 ?
F6D Cs1Z F5F 85.1(4) . 3_666 ?
O2G Cs1Z F3F 145.7(3) . 3_666 ?
O2I Cs1Z F3F 92.3(2) 4_666 3_666 ?
F1A Cs1Z F3F 68.0(2) . 3_666 ?
O2H Cs1Z F3F 123.2(2) 1_545 3_666 ?
O1A Cs1Z F3F 75.27(18) . 3_666 ?
F2I Cs1Z F3F 47.7(2) 4_666 3_666 ?
F6D Cs1Z F3F 95.0(4) . 3_666 ?
Cs2Z Cs2 F12I 90.1(8) . . ?
Cs2Z Cs2 O4I 22.1(6) . 2_545 ?
Cs2Z Cs2 F6F 125.4(7) . 3_666 ?
Cs2Z Cs2 O1F 95.2(6) . 3_666 ?
Cs2Z Cs2 F3I 83.6(6) . . ?
O1F Cs2 F3I 169.9(2) 3_666 . ?
Cs2Z Cs2 O5I 69.1(8) . . ?
O1F Cs2 O5I 141.9(4) 3_666 . ?
Cs2Z Cs2 C5I 84.3(8) . . ?
O1F Cs2 C5I 161.8(4) 3_666 . ?
O5I Cs2 C5I 22.7(3) . . ?
Cs2Z Cs2 F5I 68.4(6) . 2_545 ?
O1F Cs2 F5I 120.4(3) 3_666 2_545 ?
F3I Cs2 F5I 49.9(3) . 2_545 ?
Cs2Z Cs2 F1F 114.9(7) . 3_666 ?
O1F Cs2 F1F 48.61(15) 3_666 3_666 ?
F3I Cs2 F1F 123.0(2) . 3_666 ?
Cs2Z Cs2 F9I 57.5(6) . . ?
O1F Cs2 F9I 147.2(3) 3_666 . ?
O5I Cs2 F9I 50.2(4) . . ?
C5I Cs2 F9I 44.2(3) . . ?
Cs2Z Cs2 F2D 86.3(6) . . ?
O4I Cs2 F2D 69.9(2) 2_545 . ?
F6F Cs2 F2D 69.3(2) 3_666 . ?
O1F Cs2 F2D 104.94(14) 3_666 . ?
F5I Cs2 F2D 23.7(3) 2_545 . ?
Cs2 Cs2Z O4I 150.3(8) . 2_545 ?
Cs2 Cs2Z F9I 108.8(7) . . ?
Cs2 Cs2Z O1H 125.0(7) . 3_666 ?
Cs2 Cs2Z O5I 96.2(9) . . ?
F9I Cs2Z O5I 55.2(4) . . ?
O1H Cs2Z O5I 126.6(6) 3_666 . ?
Cs2 Cs2Z F5I 97.0(7) . 2_545 ?
O1H Cs2Z F5I 110.4(4) 3_666 2_545 ?
Cs2 Cs2Z F12I 74.5(8) . . ?
O1H Cs2Z F12I 157.9(7) 3_666 . ?
Cs2 Cs2Z F1H 105.6(8) . 3_666 ?
O1H Cs2Z F1H 53.45(19) 3_666 3_666 ?
Cs2 Cs2Z O2A 92.5(6) . 3_666 ?
O1H Cs2Z O2A 59.26(18) 3_666 3_666 ?
F1H Cs2Z O2A 108.1(3) 3_666 3_666 ?
Cs2 Cs2Z F6H 99.6(8) . 3_666 ?
O1H Cs2Z F6H 52.8(3) 3_666 3_666 ?
F1H Cs2Z F6H 7.8(4) 3_666 3_666 ?
O2A Cs2Z F6H 103.8(4) 3_666 3_666 ?
Cs2 Cs2Z F3I 81.6(6) . . ?
O1H Cs2Z F3I 151.9(4) 3_666 . ?
F1H Cs2Z F3I 115.5(3) 3_666 . ?
O2A Cs2Z F3I 136.0(4) 3_666 . ?
Cs2 Cs2Z O8I 145.6(10) . 2_545 ?
O1H Cs2Z O8I 60.7(7) 3_666 2_545 ?
F1H Cs2Z O8I 46.9(7) 3_666 2_545 ?
O2A Cs2Z O8I 114.0(8) 3_666 2_545 ?
F3I Cs2Z O8I 92.5(8) . 2_545 ?
Cs3W Cs3 O4I 111.6(10) . . ?
Cs3W Cs3 O2I 147.3(10) . . ?
Cs3W Cs3 O1H 69.1(10) . 4_575 ?
O2I Cs3 O1H 79.15(19) . 4_575 ?
Cs3W Cs3 F2C 119.0(10) . . ?
O4I Cs3 F2C 129.3(3) . . ?
O2I Cs3 F2C 74.9(2) . . ?
O1H Cs3 F2C 127.50(11) 4_575 . ?
Cs3W Cs3 O8I 125.1(11) . . ?
O1H Cs3 O8I 59.6(6) 4_575 . ?
F2C Cs3 O8I 107.4(7) . . ?
Cs3W Cs3 F5E 75.6(10) . . ?
O4I Cs3 F5E 56.2(4) . . ?
O1H Cs3 F5E 91.6(2) 4_575 . ?
F2C Cs3 F5E 140.6(2) . . ?
Cs3W Cs3 O2H 91.7(10) . 4_575 ?
O2I Cs3 O2H 58.14(17) . 4_575 ?
O1H Cs3 O2H 41.41(11) 4_575 4_575 ?
F2C Cs3 O2H 86.36(12) . 4_575 ?
Cs3W Cs3 O2C 150.4(10) . . ?
O4I Cs3 O2C 87.5(3) . . ?
O2I Cs3 O2C 61.71(19) . . ?
O1H Cs3 O2C 140.52(11) 4_575 . ?
F2C Cs3 O2C 49.14(10) . . ?
O8I Cs3 O2C 82.9(6) . . ?
F5E Cs3 O2C 99.11(16) . . ?
O2H Cs3 O2C 111.97(12) 4_575 . ?
Cs3W Cs3 F2E 69.8(9) . . ?
O2I Cs3 F2E 126.7(2) . . ?
O1H Cs3 F2E 102.67(19) 4_575 . ?
F2C Cs3 F2E 129.4(2) . . ?
O2H Cs3 F2E 144.07(19) 4_575 . ?
O2C Cs3 F2E 97.05(15) . . ?
Cs3W Cs3 C1H 85.8(10) . 4_575 ?
O2I Cs3 C1H 61.52(19) . 4_575 ?
O1H Cs3 C1H 22.04(11) 4_575 4_575 ?
F2C Cs3 C1H 107.31(13) . 4_575 ?
O2H Cs3 C1H 21.50(12) 4_575 4_575 ?
O2C Cs3 C1H 122.61(13) . 4_575 ?
F2E Cs3 C1H 123.2(2) . 4_575 ?
Cs3W Cs3 F5G 87.3(10) . 2_655 ?
O2I Cs3 F5G 122.7(3) . 2_655 ?
O1H Cs3 F5G 155.2(2) 4_575 2_655 ?
F2C Cs3 F5G 57.5(2) . 2_655 ?
O2H Cs3 F5G 136.94(18) 4_575 2_655 ?
O2C Cs3 F5G 63.4(2) . 2_655 ?
F2E Cs3 F5G 74.6(3) . 2_655 ?
C1H Cs3 F5G 156.59(19) 4_575 2_655 ?
Cs3W Cs3Z F2E 90.0(12) . . ?
Cs3W Cs3Z F5E 94.2(12) . . ?
Cs3W Cs3Z O4I 117.1(13) . . ?
F5E Cs3Z O4I 58.4(4) . . ?
Cs3W Cs3Z O1H 62.3(12) . 4_575 ?
F2E Cs3Z O1H 108.3(2) . 4_575 ?
Cs3W Cs3Z F5G 100.3(13) . 2_655 ?
F2E Cs3Z F5G 81.7(3) . 2_655 ?
O1H Cs3Z F5G 159.1(3) 4_575 2_655 ?
Cs3W Cs3Z O2E 142.2(12) . . ?
F2E Cs3Z O2E 52.66(17) . . ?
F5E Cs3Z O2E 48.4(2) . . ?
O4I Cs3Z O2E 53.7(3) . . ?
O1H Cs3Z O2E 118.56(17) 4_575 . ?
F5G Cs3Z O2E 82.2(2) 2_655 . ?
Cs3W Cs3Z F2C 113.5(12) . . ?
F2E Cs3Z F2C 134.5(2) . . ?
F5E Cs3Z F2C 144.4(2) . . ?
O4I Cs3Z F2C 119.8(3) . . ?
O1H Cs3Z F2C 117.00(14) 4_575 . ?
F5G Cs3Z F2C 57.0(2) 2_655 . ?
O2E Cs3Z F2C 99.58(16) . . ?
Cs3W Cs3Z O2C 158.3(12) . . ?
F2E Cs3Z O2C 100.9(2) . . ?
F5E Cs3Z O2C 101.9(2) . . ?
O4I Cs3Z O2C 84.0(3) . . ?
O1H Cs3Z O2C 129.45(16) 4_575 . ?
F5G Cs3Z O2C 63.4(3) 2_655 . ?
O2E Cs3Z O2C 53.92(13) . . ?
F2C Cs3Z O2C 46.30(11) . . ?
Cs3W Cs3Z O8I 118.4(14) . . ?
O1H Cs3Z O8I 56.2(6) 4_575 . ?
O2E Cs3Z O8I 72.5(7) . . ?
F2C Cs3Z O8I 97.4(6) . . ?
O2C Cs3Z O8I 77.2(6) . . ?
Cs3W Cs3Z F1G 83.7(13) . 2_655 ?
F2E Cs3Z F1G 61.6(3) . 2_655 ?
O1H Cs3Z F1G 145.2(2) 4_575 2_655 ?
O2E Cs3Z F1G 83.2(2) . 2_655 ?
F2C Cs3Z F1G 82.1(2) . 2_655 ?
O2C Cs3Z F1G 85.10(19) . 2_655 ?
Cs3W Cs3Z O2I 129.7(13) . . ?
F2E Cs3Z O2I 126.3(3) . . ?
O1H Cs3Z O2I 72.72(18) 4_575 . ?
O2E Cs3Z O2I 78.90(18) . . ?
F2C Cs3Z O2I 67.72(19) . . ?
O2C Cs3Z O2I 56.74(18) . . ?
F1G Cs3Z O2I 141.4(3) 2_655 . ?
Cs3Z Cs3W Cs3 18.3(5) . . ?
Cs3Z Cs3W O1H 101.3(15) . 4_575 ?
Cs3 Cs3W O1H 89.5(11) . 4_575 ?
Cs3Z Cs3W F2E 72.2(11) . . ?
Cs3 Cs3W F2E 89.6(10) . . ?
O1H Cs3W F2E 113.0(6) 4_575 . ?
Cs3Z Cs3W F5E 68.5(11) . . ?
Cs3 Cs3W F5E 83.7(10) . . ?
O1H Cs3W F5E 97.3(6) 4_575 . ?
Cs3Z Cs3W F1C 101.9(13) . 3_665 ?
Cs3 Cs3W F1C 94.5(11) . 3_665 ?
O1H Cs3W F1C 114.7(6) 4_575 3_665 ?
F2E Cs3W F1C 132.1(7) . 3_665 ?
Cs3Z Cs3W F2B 145.6(15) . 4_575 ?
Cs3 Cs3W F2B 152.0(13) . 4_575 ?
O1H Cs3W F2B 112.9(7) 4_575 4_575 ?
F2E Cs3W F2B 96.1(6) . 4_575 ?
F1C Cs3W F2B 61.7(4) 3_665 4_575 ?
Cs3Z Cs3W O2B 161.0(16) . 4_575 ?
Cs3 Cs3W O2B 143.7(13) . 4_575 ?
O1H Cs3W O2B 61.5(4) 4_575 4_575 ?
F2E Cs3W O2B 120.7(7) . 4_575 ?
F1C Cs3W O2B 80.1(5) 3_665 4_575 ?
F2B Cs3W O2B 51.7(4) 4_575 4_575 ?
Cs3Z Cs3W O2H 86.8(14) . 4_575 ?
Cs3 Cs3W O2H 69.0(9) . 4_575 ?
O1H Cs3W O2H 40.2(3) 4_575 4_575 ?
F2E Cs3W O2H 142.5(7) . 4_575 ?
F1C Cs3W O2H 81.7(4) 3_665 4_575 ?
F2B Cs3W O2H 117.4(6) 4_575 4_575 ?
O2B Cs3W O2H 74.7(4) 4_575 4_575 ?
Cs3Z Cs3W F1G 80.8(12) . 2_655 ?
Cs3 Cs3W F1G 94.3(10) . 2_655 ?
O1H Cs3W F1G 172.0(7) 4_575 2_655 ?
F2E Cs3W F1G 60.0(4) . 2_655 ?
F1C Cs3W F1G 72.1(4) 3_665 2_655 ?
F2B Cs3W F1G 65.7(4) 4_575 2_655 ?
O2B Cs3W F1G 117.4(7) 4_575 2_655 ?
O2H Cs3W F1G 147.8(7) 4_575 2_655 ?
Cs3Z Cs3W C1H 90.3(14) . 4_575 ?
Cs3 Cs3W C1H 75.0(10) . 4_575 ?
O1H Cs3W C1H 20.56(19) 4_575 4_575 ?
F2E Cs3W C1H 126.2(7) . 4_575 ?
F1C Cs3W C1H 100.8(5) 3_665 4_575 ?
F2B Cs3W C1H 121.2(6) 4_575 4_575 ?
O2B Cs3W C1H 70.9(4) 4_575 4_575 ?
O2H Cs3W C1H 20.57(17) 4_575 4_575 ?
F1G Cs3W C1H 166.9(7) 2_655 4_575 ?
Cs3Z Cs3W F5G 64.7(11) . 2_655 ?
Cs3 Cs3W F5G 73.8(10) . 2_655 ?
O1H Cs3W F5G 161.7(8) 4_575 2_655 ?
F2E Cs3W F5G 75.1(5) . 2_655 ?
F1C Cs3W F5G 60.6(4) 3_665 2_655 ?
F2B Cs3W F5G 81.2(5) 4_575 2_655 ?
O2B Cs3W F5G 129.8(7) 4_575 2_655 ?
O2H Cs3W F5G 123.7(6) 4_575 2_655 ?
F1G Cs3W F5G 25.1(3) 2_655 2_655 ?
C1H Cs3W F5G 141.8(7) 4_575 2_655 ?
O3G Cs4 O2H 74.8(3) 1_565 . ?
O2H Cs4 F1E 72.1(2) . . ?
O2H Cs4 O2G 70.14(18) . 1_565 ?
F1E Cs4 O2G 89.2(2) . 1_565 ?
O2H Cs4 O1G 158.56(11) . 2_655 ?
F1E Cs4 O1G 105.3(2) . 2_655 ?
O2G Cs4 O1G 131.28(18) 1_565 2_655 ?
O2H Cs4 O1C 130.77(13) . 2_655 ?
F1E Cs4 O1C 155.7(2) . 2_655 ?
O2G Cs4 O1C 91.93(17) 1_565 2_655 ?
O1G Cs4 O1C 57.00(10) 2_655 2_655 ?
O2H Cs4 O1B 147.84(10) . 2_655 ?
F1E Cs4 O1B 100.15(18) . 2_655 ?
O2G Cs4 O1B 78.74(18) 1_565 2_655 ?
O1G Cs4 O1B 53.23(10) 2_655 2_655 ?
O1C Cs4 O1B 56.45(10) 2_655 2_655 ?
O3G Cs4 F4E 95.2(3) 1_565 . ?
O2H Cs4 F4E 82.8(3) . . ?
O1G Cs4 F4E 94.5(3) 2_655 . ?
O1C Cs4 F4E 145.9(2) 2_655 . ?
O1B Cs4 F4E 92.3(2) 2_655 . ?
O2H Cs4 F1C 83.99(12) . 2_655 ?
F1E Cs4 F1C 156.0(2) . 2_655 ?
O2G Cs4 F1C 83.92(19) 1_565 2_655 ?
O1G Cs4 F1C 96.40(11) 2_655 2_655 ?
O1C Cs4 F1C 47.86(9) 2_655 2_655 ?
O1B Cs4 F1C 100.95(10) 2_655 2_655 ?
O2H Cs4 F4G 122.3(2) . 2_655 ?
F1E Cs4 F4G 59.8(2) . 2_655 ?
O2G Cs4 F4G 133.6(3) 1_565 2_655 ?
O1G Cs4 F4G 46.70(18) 2_655 2_655 ?
O1C Cs4 F4G 103.54(18) 2_655 2_655 ?
O1B Cs4 F4G 74.5(2) 2_655 2_655 ?
F1C Cs4 F4G 137.86(17) 2_655 2_655 ?
O3G Cs4 O1E 125.2(2) 1_565 . ?
O2H Cs4 O1E 62.71(12) . . ?
F1E Cs4 O1E 46.18(14) . . ?
O2G Cs4 O1E 121.99(17) 1_565 . ?
O1G Cs4 O1E 99.63(10) 2_655 . ?
O1C Cs4 O1E 144.75(10) 2_655 . ?
O1B Cs4 O1E 133.68(10) 2_655 . ?
F4E Cs4 O1E 48.70(15) . . ?
F1C Cs4 O1E 120.71(9) 2_655 . ?
F4G Cs4 O1E 61.4(2) 2_655 . ?
O2H Cs4 F1B 114.30(13) . 2_655 ?
F1E Cs4 F1B 55.54(17) . 2_655 ?
O2G Cs4 F1B 72.3(2) 1_565 2_655 ?
O1G Cs4 F1B 78.47(12) 2_655 2_655 ?
O1C Cs4 F1B 101.88(10) 2_655 2_655 ?
O1B Cs4 F1B 45.51(10) 2_655 2_655 ?
F1C Cs4 F1B 141.31(10) 2_655 2_655 ?
O1E Cs4 F1B 97.87(10) . 2_655 ?
C1A O1A Mn1 135.0(4) . . ?
C1A O1A Cs1Z 117.7(3) . . ?
Mn1 O1A Cs1Z 104.01(17) . . ?
C1A O1A Cs1 121.1(3) . . ?
Mn1 O1A Cs1 98.31(14) . . ?
Cs1Z O1A Cs1 7.87(7) . . ?
C1A O2A Mn2 132.1(4) . . ?
C1A O2A Cs2Z 129.8(4) . 3_666 ?
Mn2 O2A Cs2Z 93.6(2) . 3_666 ?
C1A O2A Cs2 121.1(3) . 3_666 ?
Mn2 O2A Cs2 96.19(14) . 3_666 ?
Cs2Z O2A Cs2 14.34(18) 3_666 3_666 ?
C1A O2A Cs3W 122.7(5) . 4_676 ?
Mn2 O2A Cs3W 81.1(3) . 4_676 ?
Cs2Z O2A Cs3W 77.1(4) 3_666 4_676 ?
Cs2 O2A Cs3W 91.4(4) 3_666 4_676 ?
O2A C1A O1A 129.9(5) . . ?
O2A C1A C2A 114.5(5) . . ?
O1A C1A C2A 115.5(5) . . ?
F2A C2A F1A 107.2(6) . . ?
F2A C2A F3A 106.9(6) . . ?
F1A C2A F3A 107.2(7) . . ?
F2A C2A C1A 112.6(5) . . ?
F1A C2A C1A 112.5(5) . . ?
F3A C2A C1A 110.1(6) . . ?
F2A C2A Cs1Z 123.7(5) . . ?
F1A C2A Cs1Z 32.9(3) . . ?
F3A C2A Cs1Z 120.1(5) . . ?
C1A C2A Cs1Z 79.7(3) . . ?
C2A F1A Cs1Z 132.9(4) . . ?
C2A F1A Cs1 128.8(4) . . ?
Cs1Z F1A Cs1 5.73(8) . . ?
C2A F2A Cs2 127.0(4) . 3_666 ?
C2A F2A Cs2Z 124.9(4) . 3_666 ?
Cs2 F2A Cs2Z 14.16(18) 3_666 3_666 ?
C1B O1B Mn1 137.1(4) . . ?
C1B O1B Cs4 129.0(4) . 2_645 ?
Mn1 O1B Cs4 93.56(13) . 2_645 ?
C1B O2B Mn2 128.2(4) . . ?
C1B O2B Cs3W 119.9(5) . 4_676 ?
Mn2 O2B Cs3W 93.1(4) . 4_676 ?
C1B O2B Cs4 117.3(3) . . ?
Mn2 O2B Cs4 103.57(14) . . ?
Cs3W O2B Cs4 84.6(4) 4_676 . ?
O2B C1B O1B 129.5(5) . . ?
O2B C1B C2B 115.2(5) . . ?
O1B C1B C2B 115.3(5) . . ?
F1B C2B F3B 108.4(6) . . ?
F1B C2B F2B 108.7(6) . . ?
F3B C2B F2B 106.4(5) . . ?
F1B C2B C1B 112.8(5) . . ?
F3B C2B C1B 110.3(5) . . ?
F2B C2B C1B 110.1(5) . . ?
C2B F1B Cs4 121.0(4) . 2_645 ?
C2B F2B Cs3W 119.1(5) . 4_676 ?
C2B F3B Cs4 123.1(3) . . ?
C1C O1C Mn1 135.6(4) . . ?
C1C O1C Cs4 126.7(3) . 2_645 ?
Mn1 O1C Cs4 93.42(14) . 2_645 ?
C1C O2C Mn3 131.1(4) . . ?
C1C O2C Cs3 123.6(4) . . ?
Mn3 O2C Cs3 103.31(15) . . ?
C1C O2C Cs3Z 123.1(4) . . ?
Mn3 O2C Cs3Z 101.92(17) . . ?
Cs3 O2C Cs3Z 6.24(6) . . ?
O2C C1C O1C 129.7(5) . . ?
O2C C1C C2C 114.3(5) . . ?
O1C C1C C2C 116.0(5) . . ?
F3C C2C F2C 107.3(5) . . ?
F3C C2C F1C 108.0(5) . . ?
F2C C2C F1C 107.8(5) . . ?
F3C C2C C1C 109.2(5) . . ?
F2C C2C C1C 112.1(5) . . ?
F1C C2C C1C 112.3(5) . . ?
C2C F1C Cs3W 145.1(5) . 3_665 ?
C2C F1C Cs4 125.1(3) . 2_645 ?
Cs3W F1C Cs4 86.8(4) 3_665 2_645 ?
C2C F1C Cs3 144.9(4) . 3_665 ?
Cs3W F1C Cs3 19.1(4) 3_665 3_665 ?
Cs4 F1C Cs3 89.93(10) 2_645 3_665 ?
C2C F1C Cs3Z 141.5(4) . 3_665 ?
Cs3W F1C Cs3Z 15.1(4) 3_665 3_665 ?
Cs4 F1C Cs3Z 93.42(12) 2_645 3_665 ?
Cs3 F1C Cs3Z 6.41(6) 3_665 3_665 ?
C2C F2C Cs3 129.6(3) . . ?
C2C F2C Cs3Z 128.6(3) . . ?
Cs3 F2C Cs3Z 5.70(7) . . ?
C1D O1D Mn1 131.1(4) . . ?
C1D O1D Cs1 122.4(4) . . ?
Mn1 O1D Cs1 103.95(19) . . ?
C1D O1D Cs1Z 128.1(4) . . ?
Mn1 O1D Cs1Z 97.90(19) . . ?
Cs1 O1D Cs1Z 6.06(6) . . ?
C1D O2D Mn3 134.8(4) . . ?
C1D O2D Cs2 116.7(4) . . ?
Mn3 O2D Cs2 97.96(19) . . ?
O1D C1D O2D 130.6(6) . . ?
O1D C1D C2D 119.0(7) . . ?
O2D C1D C2D 110.4(6) . . ?
O1D C1D C3D 100.5(8) . . ?
O2D C1D C3D 128.9(8) . . ?
F1D C2D F3D 107.8(8) . . ?
F1D C2D F2D 105.5(7) . . ?
F3D C2D F2D 107.8(7) . . ?
F1D C2D C1D 110.1(7) . . ?
F3D C2D C1D 110.5(6) . . ?
F2D C2D C1D 114.9(7) . . ?
C2D F1D Cs1 125.7(4) . . ?
C2D F1D Cs1Z 125.5(4) . . ?
Cs1 F1D Cs1Z 0.62(6) . . ?
F5I F2D C2D 151.7(9) 2_545 . ?
F5I F2D Cs2 76.2(7) 2_545 . ?
C2D F2D Cs2 126.3(4) . . ?
F5I F2D Cs2Z 65.5(7) 2_545 . ?
C2D F2D Cs2Z 139.4(5) . . ?
Cs2 F2D Cs2Z 14.20(17) . . ?
F4D C3D F6D 107.4(10) . . ?
F4D C3D F5D 105.6(10) . . ?
F6D C3D F5D 106.5(10) . . ?
F4D C3D C1D 109.0(10) . . ?
F6D C3D C1D 113.8(9) . . ?
F5D C3D C1D 113.9(9) . . ?
F4D C3D Cs1 153.1(11) . . ?
F6D C3D Cs1 45.7(9) . . ?
F5D C3D Cs1 87.0(11) . . ?
C1D C3D Cs1 86.2(6) . . ?
C3D F6D Cs1 115.5(12) . . ?
C3D F6D Cs1Z 118.2(11) . . ?
Cs1 F6D Cs1Z 3.65(8) . . ?
C1E O1E Mn2 132.6(4) . . ?
C1E O1E Cs4 118.0(4) . . ?
Mn2 O1E Cs4 105.13(15) . . ?
C1E O2E Mn3 134.7(4) . . ?
C1E O2E Cs3Z 111.8(4) . . ?
Mn3 O2E Cs3Z 102.84(19) . . ?
C1E O2E Cs3 118.2(4) . . ?
Mn3 O2E Cs3 96.85(17) . . ?
Cs3Z O2E Cs3 6.45(7) . . ?
O1E C1E O2E 130.4(6) . . ?
O1E C1E C2E 114.1(6) . . ?
O2E C1E C2E 115.4(6) . . ?
O1E C1E C3E 117.6(6) . . ?
O2E C1E C3E 111.8(6) . . ?
F3E C2E F1E 106.7(8) . . ?
F3E C2E F2E 105.4(9) . . ?
F1E C2E F2E 108.8(8) . . ?
F3E C2E C1E 110.3(7) . . ?
F1E C2E C1E 113.7(7) . . ?
F2E C2E C1E 111.4(7) . . ?
F3E C2E Cs3Z 103.6(7) . . ?
F1E C2E Cs3Z 138.5(7) . . ?
F2E C2E Cs3Z 34.5(4) . . ?
C1E C2E Cs3Z 80.5(4) . . ?
C2E F1E Cs4 127.0(5) . . ?
C2E F2E Cs3Z 130.1(6) . . ?
C2E F2E Cs3W 147.2(8) . . ?
Cs3Z F2E Cs3W 17.8(4) . . ?
C2E F2E Cs3 126.9(6) . . ?
Cs3Z F2E Cs3 3.38(11) . . ?
Cs3W F2E Cs3 20.6(5) . . ?
F6E C3E F4E 106.2(8) . . ?
F6E C3E F5E 104.7(9) . . ?
F4E C3E F5E 109.0(9) . . ?
F6E C3E C1E 110.3(7) . . ?
F4E C3E C1E 113.2(8) . . ?
F5E C3E C1E 112.9(7) . . ?
F6E C3E Cs3Z 135.4(9) . . ?
F4E C3E Cs3Z 108.1(8) . . ?
F5E C3E Cs3Z 36.6(5) . . ?
C1E C3E Cs3Z 81.2(4) . . ?
C3E F4E Cs4 128.9(6) . . ?
C3E F5E Cs3Z 127.3(7) . . ?
C3E F5E Cs3W 138.3(9) . . ?
Cs3Z F5E Cs3W 17.3(4) . . ?
C3E F5E Cs3 127.6(7) . . ?
Cs3Z F5E Cs3 4.88(10) . . ?
Cs3W F5E Cs3 20.7(4) . . ?
Cs3Z F5E Cs2Z 82.6(3) . 2 ?
Cs3W F5E Cs2Z 80.2(4) . 2 ?
Cs3 F5E Cs2Z 79.5(3) . 2 ?
C1F O1F Mn2 135.2(4) . . ?
C1F O1F Cs2 123.0(4) . 3_666 ?
Mn2 O1F Cs2 98.90(15) . 3_666 ?
C1F O1F Cs2Z 135.7(4) . 3_666 ?
Mn2 O1F Cs2Z 88.0(2) . 3_666 ?
Cs2 O1F Cs2Z 14.07(17) 3_666 3_666 ?
C1F O2F Mn3 130.3(4) . . ?
C1F O2F Cs2 122.6(4) . . ?
Mn3 O2F Cs2 102.39(17) . . ?
O1F C1F O2F 130.7(6) . . ?
O1F C1F C2F 114.2(16) . . ?
O2F C1F C2F 115.1(16) . . ?
O1F C1F C3F 116.6(14) . . ?
O2F C1F C3F 112.8(15) . . ?
O1F C1F C4F 118.3(15) . . ?
O2F C1F C4F 111.0(15) . . ?
F1F C2F F3F 106.8(16) . . ?
F1F C2F F2F 108.6(12) . . ?
F3F C2F F2F 106(2) . . ?
F1F C2F C1F 116(2) . . ?
F3F C2F C1F 108.3(12) . . ?
F2F C2F C1F 110.8(16) . . ?
C2F F1F Cs2 118.6(8) . 3_666 ?
C2F F1F Cs2Z 121.4(9) . 3_666 ?
Cs2 F1F Cs2Z 11.67(15) 3_666 3_666 ?
C2F F1F Cs1 92.2(8) . 3_666 ?
Cs2 F1F Cs1 149.0(2) 3_666 3_666 ?
Cs2Z F1F Cs1 145.2(3) 3_666 3_666 ?
C2F F2F Cs2 123.8(11) . . ?
C2F F3F Cs1 113.9(8) . 3_666 ?
C2F F3F Cs1Z 118.8(7) . 3_666 ?
Cs1 F3F Cs1Z 7.54(6) 3_666 3_666 ?
F4F C3F F6F 106.3(16) . . ?
F4F C3F F5F 108.0(13) . . ?
F6F C3F F5F 105(2) . . ?
F4F C3F C1F 116(2) . . ?
F6F C3F C1F 109.6(13) . . ?
F5F C3F C1F 110.9(17) . . ?
C3F F4F Cs2 124.0(10) . . ?
Cs1 F5F Cs1Z 7.16(7) 3_666 3_666 ?
Cs2 F6F Cs2Z 10.41(15) 3_666 3_666 ?
F7F C4F F9F 105.1(16) . . ?
F7F C4F F8F 107.6(13) . . ?
F9F C4F F8F 105(2) . . ?
F7F C4F C1F 117(2) . . ?
F9F C4F C1F 110.8(13) . . ?
F8F C4F C1F 110.4(17) . . ?
Cs1 F7F Cs1Z 7.24(7) 3_666 3_666 ?
C4F F7F Cs2 95.7(11) . . ?
Cs1 F7F Cs2 144.8(5) 3_666 . ?
Cs1Z F7F Cs2 140.5(4) 3_666 . ?
Cs1 F9F Cs1Z 5.86(7) 3_666 3_666 ?
C1G O1G Mn1 143.6(4) . . ?
C3G O1G Mn1 140.5(5) . . ?
C1G O1G Cs4 118.5(5) . 2_645 ?
Mn1 O1G Cs4 95.41(14) . 2_645 ?
C1G O2G Cs1Z 119.6(8) . . ?
C1G O2G Cs1 123.3(7) . . ?
Cs1Z O2G Cs1 9.16(9) . . ?
C1G O2G Cs4 128.9(8) . 1_545 ?
Cs1Z O2G Cs4 110.9(2) . 1_545 ?
Cs1 O2G Cs4 107.78(19) . 1_545 ?
O2G C1G O1G 128.3(7) . . ?
O2G C1G C2G 113.6(7) . . ?
O1G C1G C2G 115.5(7) . . ?
O2G C1G Cs1Z 43.0(6) . . ?
O1G C1G Cs1Z 98.7(5) . . ?
C2G C1G Cs1Z 116.7(6) . . ?
O2G C1G Cs1 40.3(6) . . ?
O1G C1G Cs1 96.9(4) . . ?
C2G C1G Cs1 123.3(6) . . ?
Cs1Z C1G Cs1 7.07(6) . . ?
F2G C2G F1G 107.4(9) . . ?
F2G C2G F3G 104.8(8) . . ?
F1G C2G F3G 103.6(9) . . ?
F2G C2G C1G 114.8(8) . . ?
F1G C2G C1G 114.9(8) . . ?
F3G C2G C1G 110.3(7) . . ?
C2G F1G Cs3Z 104.0(6) . 2_645 ?
C2G F1G Cs3W 118.9(7) . 2_645 ?
Cs3Z F1G Cs3W 15.5(4) 2_645 2_645 ?
C2G F1G Cs3 101.1(5) . 2_645 ?
Cs3Z F1G Cs3 4.24(8) 2_645 2_645 ?
Cs3W F1G Cs3 17.8(4) 2_645 2_645 ?
C2G F2G Cs3Z 93.4(6) . 2_645 ?
C2G F2G Cs3 99.2(6) . 2_645 ?
Cs3Z F2G Cs3 5.83(6) 2_645 2_645 ?
C2G F3G Cs4 112.4(5) . 2_645 ?
C3G O3G Cs1 102.2(10) . . ?
Cs4 O3G Cs1 104.6(2) 1_545 . ?
C3G O3G Cs1Z 97.7(10) . . ?
Cs4 O3G Cs1Z 107.3(3) 1_545 . ?
Cs1 O3G Cs1Z 8.34(8) . . ?
O3G C3G O1G 127.7(9) . . ?
O3G C3G C4G 113.4(7) . . ?
O1G C3G C4G 112.3(7) . . ?
O3G C3G Cs1Z 61.7(9) . . ?
O1G C3G Cs1Z 104.0(5) . . ?
C4G C3G Cs1Z 130.6(7) . . ?
O3G C3G Cs1 58.0(8) . . ?
O1G C3G Cs1 101.2(5) . . ?
C4G C3G Cs1 137.1(6) . . ?
Cs1Z C3G Cs1 7.22(7) . . ?
F5G C4G F4G 109.6(10) . . ?
F5G C4G F6G 107.0(9) . . ?
F4G C4G F6G 100.1(10) . . ?
F5G C4G C3G 115.5(9) . . ?
F4G C4G C3G 115.7(8) . . ?
F6G C4G C3G 107.5(8) . . ?
Cs4 F4G Cs3Z 145.3(3) 2_645 2_645 ?
Cs3Z F5G Cs3 6.23(7) 2_645 2_645 ?
Cs3Z F5G Cs3W 15.0(4) 2_645 2_645 ?
Cs3 F5G Cs3W 18.9(4) 2_645 2_645 ?
C1H O1H Mn2 127.5(4) . . ?
C1H O1H Cs3W 105.0(6) . 4_676 ?
Mn2 O1H Cs3W 102.2(5) . 4_676 ?
C1H O1H Cs2Z 122.3(4) . 3_666 ?
Mn2 O1H Cs2Z 99.4(2) . 3_666 ?
Cs3W O1H Cs2Z 93.8(4) 4_676 3_666 ?
C1H O1H Cs3 89.4(3) . 4_676 ?
Mn2 O1H Cs3 123.58(15) . 4_676 ?
Cs3W O1H Cs3 21.4(5) 4_676 4_676 ?
Cs2Z O1H Cs3 90.0(2) 3_666 4_676 ?
C1H O1H Cs3Z 96.1(4) . 4_676 ?
Mn2 O1H Cs3Z 118.07(17) . 4_676 ?
Cs3W O1H Cs3Z 16.4(5) 4_676 4_676 ?
Cs2Z O1H Cs3Z 87.1(2) 3_666 4_676 ?
Cs3 O1H Cs3Z 6.77(7) 4_676 4_676 ?
C1H O1H Cs2 124.9(3) . 3_666 ?
Mn2 O1H Cs2 90.89(12) . 3_666 ?
Cs3W O1H Cs2 102.5(4) 4_676 3_666 ?
Cs2Z O1H Cs2 11.04(19) 3_666 3_666 ?
Cs3 O1H Cs2 100.62(11) 4_676 3_666 ?
Cs3Z O1H Cs2 97.34(13) 4_676 3_666 ?
C1H O2H Cs1 126.6(4) . 1_565 ?
C1H O2H Cs4 122.6(4) . . ?
Cs1 O2H Cs4 105.37(13) 1_565 . ?
C1H O2H Cs1Z 129.4(4) . 1_565 ?
Cs1 O2H Cs1Z 8.17(7) 1_565 1_565 ?
Cs4 O2H Cs1Z 105.63(14) . 1_565 ?
C1H O2H Cs3 85.5(4) . 4_676 ?
Cs1 O2H Cs3 109.22(17) 1_565 4_676 ?
Cs4 O2H Cs3 100.31(13) . 4_676 ?
Cs1Z O2H Cs3 101.28(19) 1_565 4_676 ?
C1H O2H Cs3W 80.5(5) . 4_676 ?
Cs1 O2H Cs3W 127.0(4) 1_565 4_676 ?
Cs4 O2H Cs3W 87.3(4) . 4_676 ?
Cs1Z O2H Cs3W 118.8(4) 1_565 4_676 ?
Cs3 O2H Cs3W 19.3(4) 4_676 4_676 ?
C1H O2H Cs3Z 83.2(4) . 4_676 ?
Cs1 O2H Cs3Z 113.44(18) 1_565 4_676 ?
Cs4 O2H Cs3Z 98.44(14) . 4_676 ?
Cs1Z O2H Cs3Z 105.5(2) 1_565 4_676 ?
Cs3 O2H Cs3Z 4.24(9) 4_676 4_676 ?
Cs3W O2H Cs3Z 15.3(4) 4_676 4_676 ?
O2H C1H O1H 128.4(5) . . ?
O2H C1H C3H 112.0(7) . . ?
O1H C1H C3H 119.4(7) . . ?
O2H C1H C2H 117.4(5) . . ?
O1H C1H C2H 114.1(5) . . ?
O2H C1H Cs3 73.0(4) . 4_676 ?
O1H C1H Cs3 68.6(3) . 4_676 ?
C2H C1H Cs3 141.4(5) . 4_676 ?
O2H C1H Cs3W 78.9(5) . 4_676 ?
O1H C1H Cs3W 54.5(5) . 4_676 ?
C2H C1H Cs3W 154.0(6) . 4_676 ?
Cs3 C1H Cs3W 19.2(4) 4_676 4_676 ?
O2H C1H Cs3Z 76.8(4) . 4_676 ?
O1H C1H Cs3Z 63.5(3) . 4_676 ?
C2H C1H Cs3Z 143.0(5) . 4_676 ?
Cs3 C1H Cs3Z 5.15(8) 4_676 4_676 ?
Cs3W C1H Cs3Z 15.0(4) 4_676 4_676 ?
O2H C1H Cs2Z 145.9(5) . 3_666 ?
O1H C1H Cs2Z 41.3(3) . 3_666 ?
C2H C1H Cs2Z 84.7(4) . 3_666 ?
Cs3 C1H Cs2Z 73.86(19) 4_676 3_666 ?
Cs3W C1H Cs2Z 72.4(4) 4_676 3_666 ?
Cs3Z C1H Cs2Z 70.7(2) 4_676 3_666 ?
O2H C1H Cs4 41.9(3) . . ?
O1H C1H Cs4 99.8(3) . . ?
C3H C1H Cs4 131.8(7) . . ?
C2H C1H Cs4 130.4(5) . . ?
Cs3 C1H Cs4 83.49(12) 4_676 . ?
Cs3W C1H Cs4 75.5(3) 4_676 . ?
Cs3Z C1H Cs4 83.98(14) 4_676 . ?
Cs2Z C1H Cs4 140.0(2) 3_666 . ?
O2H C1H Cs1 38.8(3) . 1_565 ?
O1H C1H Cs1 157.6(4) . 1_565 ?
C2H C1H Cs1 82.6(3) . 1_565 ?
Cs3 C1H Cs1 89.08(14) 4_676 1_565 ?
Cs3W C1H Cs1 104.0(4) 4_676 1_565 ?
Cs3Z C1H Cs1 94.18(15) 4_676 1_565 ?
Cs2Z C1H Cs1 133.2(2) 3_666 1_565 ?
Cs4 C1H Cs1 77.49(10) . 1_565 ?
F1H C2H F2H 108.2(7) . . ?
F1H C2H F3H 106.1(6) . . ?
F2H C2H F3H 105.4(7) . . ?
F1H C2H C1H 110.1(7) . . ?
F2H C2H C1H 113.6(6) . . ?
F3H C2H C1H 113.1(7) . . ?
C2H F1H Cs2Z 120.3(4) . 3_666 ?
C2H F1H Cs2 125.1(4) . 3_666 ?
Cs2Z F1H Cs2 13.27(19) 3_666 3_666 ?
C2H F2H Cs1 125.0(4) . 1_565 ?
C2H F2H Cs1Z 121.0(4) . 1_565 ?
Cs1 F2H Cs1Z 5.77(6) 1_565 1_565 ?
F4H C3H F5H 109.7(10) . . ?
F4H C3H F6H 106.4(9) . . ?
F5H C3H F6H 106.4(10) . . ?
F4H C3H C1H 107.8(9) . . ?
F5H C3H C1H 112.9(8) . . ?
F6H C3H C1H 113.5(9) . . ?
C1H C3H Cs1 81.5(5) . 1_565 ?
Cs1 F5H Cs1Z 7.44(8) 1_565 1_565 ?
Cs2Z F6H Cs2 13.7(2) 3_666 3_666 ?
C1I O1I Mn3 135.9(9) . . ?
C1I O1I Cs2 115.7(7) . . ?
Mn3 O1I Cs2 96.3(3) . . ?
C1I O2I Cs1Z 130.3(7) . 4_565 ?
C1I O2I Cs1 129.6(7) . 4_565 ?
Cs1Z O2I Cs1 7.94(8) 4_565 4_565 ?
C1I O2I Cs3 118.5(7) . . ?
Cs1Z O2I Cs3 111.0(2) 4_565 . ?
Cs1 O2I Cs3 111.8(2) 4_565 . ?
C1I O2I Cs3Z 115.5(7) . . ?
Cs1Z O2I Cs3Z 114.0(2) 4_565 . ?
Cs1 O2I Cs3Z 114.7(2) 4_565 . ?
Cs3 O2I Cs3Z 2.97(9) . . ?
O2I C1I O1I 132.5(10) . . ?
O2I C1I C2I 115.4(9) . . ?
O1I C1I C2I 111.3(9) . . ?
O2I C1I Cs1Z 35.3(6) . 4_565 ?
O1I C1I Cs1Z 149.1(9) . 4_565 ?
C2I C1I Cs1Z 84.9(6) . 4_565 ?
O2I C1I Cs3 45.1(6) . . ?
O1I C1I Cs3 93.8(7) . . ?
C2I C1I Cs3 150.9(7) . . ?
Cs1Z C1I Cs3 80.3(2) 4_565 . ?
F3I C2I F2I 107.1(10) . . ?
F3I C2I F1I 107.3(10) . . ?
F2I C2I F1I 108.9(11) . . ?
F3I C2I C1I 113.8(10) . . ?
F2I C2I C1I 113.7(10) . . ?
F1I C2I C1I 105.8(9) . . ?
F3I C2I Cs2 50.4(6) . . ?
F2I C2I Cs2 151.0(8) . . ?
F1I C2I Cs2 69.2(6) . . ?
C1I C2I Cs2 94.0(6) . . ?
C2I F1I Cs2 89.1(7) . . ?
C2I F1I Cs2Z 89.9(7) . . ?
Cs2 F1I Cs2Z 12.59(16) . . ?
C2I F2I Cs1 117.3(8) . 4_565 ?
C2I F2I Cs1Z 109.6(8) . 4_565 ?
Cs1 F2I Cs1Z 7.83(7) 4_565 4_565 ?
C2I F3I Cs2 111.7(7) . . ?
C2I F3I Cs2Z 120.9(8) . . ?
Cs2 F3I Cs2Z 14.75(19) . . ?
C3I O3I Mn3 134.8(16) . . ?
C3I O3I Cs3 79.6(9) . . ?
Mn3 O3I Cs3 91.1(5) . . ?
C3I O3I Cs3Z 78.1(9) . . ?
Mn3 O3I Cs3Z 88.7(5) . . ?
Cs3 O3I Cs3Z 5.14(6) . . ?
Cs2Z O4I Cs2 7.6(2) 2 2 ?
C3I O4I Cs3 103.9(9) . . ?
Cs2Z O4I Cs3 104.1(5) 2 . ?
Cs2 O4I Cs3 111.6(4) 2 . ?
C3I O4I Cs3Z 109.8(9) . . ?
Cs2Z O4I Cs3Z 101.2(5) 2 . ?
Cs2 O4I Cs3Z 108.6(4) 2 . ?
Cs3 O4I Cs3Z 7.08(7) . . ?
C3I O4I Cs3W 120.1(10) . . ?
Cs2Z O4I Cs3W 88.2(5) 2 . ?
Cs2 O4I Cs3W 95.7(5) 2 . ?
Cs3 O4I Cs3W 16.8(3) . . ?
Cs3Z O4I Cs3W 13.0(3) . . ?
O4I C3I O3I 128.9(12) . . ?
O4I C3I C4I 112.2(10) . . ?
O3I C3I C4I 112.7(11) . . ?
O4I C3I Cs3 56.4(8) . . ?
O3I C3I Cs3 80.5(9) . . ?
C4I C3I Cs3 166.8(9) . . ?
Cs2Z C3I Cs3 76.3(3) 2 . ?
O4I C3I Cs3Z 52.0(8) . . ?
O3I C3I Cs3Z 82.9(9) . . ?
C4I C3I Cs3Z 163.9(9) . . ?
Cs2Z C3I Cs3Z 73.4(3) 2 . ?
Cs3 C3I Cs3Z 5.54(6) . . ?
F6I C4I F5I 105.7(12) . . ?
F6I C4I F4I 106.7(11) . . ?
F5I C4I F4I 109.1(12) . . ?
F6I C4I C3I 116.5(11) . . ?
F5I C4I C3I 112.9(11) . . ?
F4I C4I C3I 105.6(10) . . ?
C4I F4I Cs2 103.2(9) . . ?
C4I F4I Cs2Z 114.5(9) . . ?
Cs2 F4I Cs2Z 12.63(17) . . ?
Cs2Z F5I Cs2 14.6(2) 2 2 ?
C4I F6I Cs2 105.8(10) . . ?
C5I O5I Cs2Z 88.2(14) . . ?
C5I O5I Cs2 78.7(14) . . ?
Cs2Z O5I Cs2 14.7(2) . . ?
O6I C5I O5I 125.9(13) . . ?
O6I C5I C6I 112.7(10) . . ?
O5I C5I C6I 114.7(11) . . ?
O6I C5I Cs2 129.4(19) . . ?
O5I C5I Cs2 78.6(15) . . ?
C6I C5I Cs2 86.2(9) . . ?
O6I C5I Cs2Z 144(2) . . ?
O5I C5I Cs2Z 68.8(14) . . ?
C6I C5I Cs2Z 81.2(9) . . ?
Cs2 C5I Cs2Z 14.6(2) . . ?
F9I C6I F8I 104.0(12) . . ?
F9I C6I F7I 106.6(11) . . ?
F8I C6I F7I 108.0(12) . . ?
F9I C6I C5I 119.6(11) . . ?
F8I C6I C5I 113.1(11) . . ?
F7I C6I C5I 105.0(10) . . ?
F9I C6I Cs2Z 59.2(10) . . ?
F8I C6I Cs2Z 94.4(12) . . ?
F7I C6I Cs2Z 156.3(12) . . ?
C5I C6I Cs2Z 71.7(9) . . ?
F9I C6I Cs2 70.9(10) . . ?
F8I C6I Cs2 84.5(11) . . ?
F7I C6I Cs2 167.4(12) . . ?
C5I C6I Cs2 67.3(9) . . ?
Cs2Z C6I Cs2 13.66(19) . . ?
Cs1 F7I Cs1Z 6.93(8) 4_565 4_565 ?
C6I F8I Cs2 74.0(11) . . ?
C6I F8I Cs2Z 64.8(10) . . ?
Cs2 F8I Cs2Z 12.76(18) . . ?
Cs2 F8I Cs1Z 166.0(7) . 4_565 ?
Cs2Z F8I Cs1Z 174.1(7) . 4_565 ?
C6I F9I Cs2Z 98.9(11) . . ?
C6I F9I Cs2 87.6(10) . . ?
Cs2Z F9I Cs2 13.7(2) . . ?
C7I O7I Mn3 152(4) . . ?
C7I O7I Cs3 69.4(17) . . ?
Mn3 O7I Cs3 87.9(16) . . ?
C7I O8I Cs3 101(2) . . ?
Cs3 O8I Cs2Z 85.3(6) . 2 ?
C7I O8I Cs3Z 103(2) . . ?
Cs3 O8I Cs3Z 5.39(9) . . ?
Cs2Z O8I Cs3Z 80.7(6) 2 . ?
O8I C7I O7I 128.7(14) . . ?
O8I C7I C8I 113.7(11) . . ?
O7I C7I C8I 112.7(11) . . ?
O8I C7I Cs3 59.1(19) . . ?
O7I C7I Cs3 91.6(19) . . ?
C8I C7I Cs3 146.3(16) . . ?
O8I C7I Cs3Z 58.7(18) . . ?
O7I C7I Cs3Z 88.9(18) . . ?
C8I C7I Cs3Z 150.6(16) . . ?
Cs3 C7I Cs3Z 4.40(7) . . ?
F12I C8I F11I 105.3(12) . . ?
F12I C8I F10I 107.5(12) . . ?
F11I C8I F10I 109.0(12) . . ?
F12I C8I C7I 116.5(12) . . ?
F11I C8I C7I 113.3(11) . . ?
F10I C8I C7I 105.0(11) . . ?
Cs1Z C8I Cs1 6.67(8) 4_565 4_565 ?
F12I C8I Cs2 33.6(14) . . ?
F11I C8I Cs2 138.3(15) . . ?
F10I C8I Cs2 86.7(15) . . ?
C7I C8I Cs2 98.5(12) . . ?
Cs1Z C8I Cs2 139.4(8) 4_565 . ?
Cs1 C8I Cs2 144.5(8) 4_565 . ?
Cs1Z F10I Cs1 7.16(12) 4_565 4_565 ?
Cs1 F11I Cs1Z 7.38(11) 4_565 4_565 ?
C8I F12I Cs2 132.7(18) . . ?
C8I F12I Cs2Z 142(2) . . ?
Cs2 F12I Cs2Z 15.4(3) . . ?

loop_
_geom_bond_atom_site_label_1
_geom_bond_atom_site_label_2
_geom_bond_distance
_geom_bond_site_symmetry_2
_geom_bond_publ_flag
F1 Mn2 2.105(3) . ?
F1 Mn3 2.118(3) . ?
F1 Mn1 2.128(3) . ?
Mn1 O1G 2.136(4) . ?
Mn1 O1D 2.150(4) . ?
Mn1 O1B 2.160(4) . ?
Mn1 O1A 2.181(4) . ?
Mn1 O1C 2.187(4) . ?
Mn1 Cs4 4.0017(8) 2_645 ?
Mn1 Cs1 4.2052(10) . ?
Mn1 Cs1Z 4.290(3) . ?
Mn2 O1H 2.155(4) . ?
Mn2 O2A 2.162(4) . ?
Mn2 O1E 2.171(4) . ?
Mn2 O2B 2.174(4) . ?
Mn2 O1F 2.201(4) . ?
Mn2 Cs2Z 3.918(8) 3_666 ?
Mn2 Cs3W 3.97(2) 4_676 ?
Mn2 Cs2 4.1111(9) 3_666 ?
Mn2 Cs4 4.5111(8) . ?
Mn3 O7I 2.01(3) . ?
Mn3 O1I 2.147(9) . ?
Mn3 O2C 2.151(4) . ?
Mn3 O2F 2.160(5) . ?
Mn3 O2D 2.167(5) . ?
Mn3 O2E 2.192(5) . ?
Mn3 O3I 2.199(16) . ?
Mn3 Cs3 4.2559(16) . ?
Mn3 Cs2 4.3075(10) . ?
Mn3 Cs3Z 4.349(5) . ?
Cs1 O2G 2.852(10) . ?
Cs1 F6D 2.95(2) . ?
Cs1 F5H 2.988(16) 1_545 ?
Cs1 O2H 3.059(4) 1_545 ?
Cs1 O2I 3.065(8) 4_666 ?
Cs1 F2H 3.107(5) 1_545 ?
Cs1 O3G 3.124(14) . ?
Cs1 O1D 3.133(5) . ?
Cs1 F5F 3.230(10) 3_666 ?
Cs1 F1A 3.236(5) . ?
Cs1 F1D 3.237(6) . ?
Cs1 F2I 3.267(10) 4_666 ?
Cs1Z O2G 2.848(11) . ?
Cs1Z O2I 2.869(9) 4_666 ?
Cs1Z F1A 2.899(7) . ?
Cs1Z O3G 3.131(15) . ?
Cs1Z F10I 3.14(4) 4_666 ?
Cs1Z O2H 3.162(5) 1_545 ?
Cs1Z F5H 3.203(17) 1_545 ?
Cs1Z O1A 3.203(5) . ?
Cs1Z F2I 3.330(10) 4_666 ?
Cs1Z F6D 3.35(2) . ?
Cs1Z F5F 3.417(11) 3_666 ?
Cs1Z F3F 3.419(8) 3_666 ?
Cs2 Cs2Z 0.811(10) . ?
Cs2 F12I 2.94(3) . ?
Cs2 O4I 3.044(16) 2_545 ?
Cs2 F6F 3.130(12) 3_666 ?
Cs2 O1F 3.149(5) 3_666 ?
Cs2 F3I 3.150(8) . ?
Cs2 O5I 3.17(3) . ?
Cs2 C5I 3.18(2) . ?
Cs2 F5I 3.202(15) 2_545 ?
Cs2 F1F 3.221(9) 3_666 ?
Cs2 F9I 3.248(19) . ?
Cs2 F2D 3.249(6) . ?
Cs2Z O4I 2.313(18) 2_545 ?
Cs2Z F9I 2.89(2) . ?
Cs2Z O1H 2.938(10) 3_666 ?
Cs2Z O5I 2.98(3) . ?
Cs2Z F5I 3.000(17) 2_545 ?
Cs2Z F12I 3.05(3) . ?
Cs2Z F1H 3.092(11) 3_666 ?
Cs2Z O2A 3.134(9) 3_666 ?
Cs2Z F6H 3.15(2) 3_666 ?
Cs2Z F3I 3.165(12) . ?
Cs2Z O8I 3.19(3) 2_545 ?
Cs3 Cs3W 1.13(2) . ?
Cs3 O4I 3.082(14) . ?
Cs3 O2I 3.103(8) . ?
Cs3 O1H 3.110(4) 4_575 ?
Cs3 F2C 3.134(4) . ?
Cs3 O8I 3.13(4) . ?
Cs3 F5E 3.185(10) . ?
Cs3 O2H 3.205(6) 4_575 ?
Cs3 O2C 3.210(5) . ?
Cs3 F2E 3.221(8) . ?
Cs3 C1H 3.341(6) 4_575 ?
Cs3 F5G 3.373(10) 2_655 ?
Cs3Z Cs3W 0.92(2) . ?
Cs3Z F2E 2.877(9) . ?
Cs3Z F5E 2.895(11) . ?
Cs3Z O4I 3.140(14) . ?
Cs3Z O1H 3.217(6) 4_575 ?
Cs3Z F5G 3.222(12) 2_655 ?
Cs3Z O2E 3.301(7) . ?
Cs3Z F2C 3.351(6) . ?
Cs3Z O2C 3.362(6) . ?
Cs3Z O8I 3.37(4) . ?
Cs3Z F1G 3.412(9) 2_655 ?
Cs3Z O2I 3.452(9) . ?
Cs3W O1H 2.905(19) 4_575 ?
Cs3W F2E 3.02(2) . ?
Cs3W F5E 3.10(2) . ?
Cs3W F1C 3.169(19) 3_665 ?
Cs3W F2B 3.18(2) 4_575 ?
Cs3W O2B 3.20(2) 4_575 ?
Cs3W O2H 3.43(2) 4_575 ?
Cs3W F1G 3.44(2) 2_655 ?
Cs3W C1H 3.45(2) 4_575 ?
Cs3W F5G 3.51(2) 2_655 ?
Cs4 O3G 3.039(9) 1_565 ?
Cs4 O2H 3.074(5) . ?
Cs4 F1E 3.129(8) . ?
Cs4 O2G 3.181(8) 1_565 ?
Cs4 O1G 3.189(4) 2_655 ?
Cs4 O1C 3.224(4) 2_655 ?
Cs4 O1B 3.237(4) 2_655 ?
Cs4 F4E 3.238(11) . ?
Cs4 F1C 3.374(4) 2_655 ?
Cs4 F4G 3.377(11) 2_655 ?
Cs4 O1E 3.429(4) . ?
Cs4 F1B 3.436(5) 2_655 ?
O1A C1A 1.245(7) . ?
O2A C1A 1.244(6) . ?
C1A C2A 1.553(8) . ?
C2A F2A 1.308(8) . ?
C2A F1A 1.308(7) . ?
C2A F3A 1.311(9) . ?
O1B C1B 1.241(7) . ?
O2B C1B 1.238(7) . ?
C1B C2B 1.547(8) . ?
C2B F1B 1.315(7) . ?
C2B F3B 1.319(7) . ?
C2B F2B 1.333(8) . ?
O1C C1C 1.244(7) . ?
O2C C1C 1.243(7) . ?
C1C C2C 1.554(8) . ?
C2C F3C 1.326(7) . ?
C2C F2C 1.327(7) . ?
C2C F1C 1.340(8) . ?
O1D C1D 1.228(8) . ?
O2D C1D 1.240(9) . ?
C1D C2D 1.556(9) . ?
C1D C3D 1.559(10) . ?
C2D F1D 1.309(11) . ?
C2D F3D 1.324(10) . ?
C2D F2D 1.332(11) . ?
F2D F5I 1.324(14) 2_545 ?
C3D F4D 1.311(12) . ?
C3D F6D 1.324(11) . ?
C3D F5D 1.334(12) . ?
O1E C1E 1.222(8) . ?
O2E C1E 1.243(8) . ?
C1E C2E 1.550(9) . ?
C1E C3E 1.550(9) . ?
C2E F3E 1.308(10) . ?
C2E F1E 1.321(10) . ?
C2E F2E 1.347(10) . ?
C3E F6E 1.310(10) . ?
C3E F4E 1.320(11) . ?
C3E F5E 1.348(10) . ?
O1F C1F 1.232(7) . ?
O2F C1F 1.235(7) . ?
C1F C2F 1.543(9) . ?
C1F C3F 1.545(9) . ?
C1F C4F 1.546(9) . ?
C2F F1F 1.30(4) . ?
C2F F3F 1.33(2) . ?
C2F F2F 1.35(3) . ?
C3F F4F 1.30(4) . ?
C3F F6F 1.33(2) . ?
C3F F5F 1.35(3) . ?
C4F F7F 1.31(4) . ?
C4F F9F 1.34(2) . ?
C4F F8F 1.35(3) . ?
O1G C1G 1.253(7) . ?
O1G C3G 1.254(8) . ?
O2G C1G 1.247(8) . ?
C1G C2G 1.530(10) . ?
C2G F2G 1.318(10) . ?
C2G F1G 1.324(12) . ?
C2G F3G 1.345(11) . ?
O3G C3G 1.247(8) . ?
C3G C4G 1.534(11) . ?
C4G F5G 1.308(11) . ?
C4G F4G 1.325(12) . ?
C4G F6G 1.344(11) . ?
O1H C1H 1.254(6) . ?
O2H C1H 1.228(7) . ?
C1H C3H 1.548(9) . ?
C1H C2H 1.551(9) . ?
C2H F1H 1.327(11) . ?
C2H F2H 1.337(8) . ?
C2H F3H 1.344(11) . ?
C3H F4H 1.325(12) . ?
C3H F5H 1.336(9) . ?
C3H F6H 1.342(12) . ?
O1I C1I 1.243(13) . ?
O2I C1I 1.236(12) . ?
C1I C2I 1.536(15) . ?
C2I F3I 1.261(15) . ?
C2I F2I 1.298(13) . ?
C2I F1I 1.405(17) . ?
O3I C3I 1.249(13) . ?
O4I C3I 1.247(13) . ?
C3I C4I 1.538(16) . ?
C4I F6I 1.260(16) . ?
C4I F5I 1.304(13) . ?
C4I F4I 1.403(17) . ?
O5I C5I 1.251(13) . ?
O6I C5I 1.252(13) . ?
C5I C6I 1.534(16) . ?
C6I F9I 1.260(16) . ?
C6I F8I 1.308(13) . ?
C6I F7I 1.408(17) . ?
O7I C7I 1.247(13) . ?
O8I C7I 1.245(13) . ?
C7I C8I 1.537(16) . ?
C8I F12I 1.261(16) . ?
C8I F11I 1.304(13) . ?
C8I F10I 1.407(17) . ?

loop_
_geom_torsion_atom_site_label_1
_geom_torsion_atom_site_label_2
_geom_torsion_atom_site_label_3
_geom_torsion_atom_site_label_4
_geom_torsion
_geom_torsion_site_symmetry_1
_geom_torsion_site_symmetry_2
_geom_torsion_site_symmetry_3
_geom_torsion_site_symmetry_4
_geom_torsion_publ_flag
F6F Cs2 Cs2Z O4I -102.2(18) 3_666 . . 2_545 ?
O1F Cs2 Cs2Z O4I -145.5(18) 3_666 . . 2_545 ?
F5I Cs2 Cs2Z O4I -24.9(17) 2_545 . . 2_545 ?
F2D Cs2 Cs2Z O4I -40.9(18) . . . 2_545 ?
O1F Cs2 Cs2Z F9I -160.5(5) 3_666 . . . ?
O5I Cs2 Cs2Z F9I 55.3(5) . . . . ?
C5I Cs2 Cs2Z F9I 37.8(6) . . . . ?
F12I Cs2 Cs2Z O1H -168.6(10) . . . 3_666 ?
O4I Cs2 Cs2Z O1H 146(2) 2_545 . . 3_666 ?
F6F Cs2 Cs2Z O1H 43.7(10) 3_666 . . 3_666 ?
O1F Cs2 Cs2Z O1H 0.4(7) 3_666 . . 3_666 ?
F3I Cs2 Cs2Z O1H 170.2(8) . . . 3_666 ?
O5I Cs2 Cs2Z O1H -143.8(9) . . . 3_666 ?
C5I Cs2 Cs2Z O1H -161.3(8) . . . 3_666 ?
F5I Cs2 Cs2Z O1H 121.0(9) 2_545 . . 3_666 ?
F1F Cs2 Cs2Z O1H 46.7(9) 3_666 . . 3_666 ?
F9I Cs2 Cs2Z O1H 160.9(11) . . . 3_666 ?
F2D Cs2 Cs2Z O1H 105.0(7) . . . 3_666 ?
O1F Cs2 Cs2Z O5I 144.2(4) 3_666 . . . ?
C5I Cs2 Cs2Z O5I -17.5(4) . . . . ?
F9I Cs2 Cs2Z O5I -55.3(6) . . . . ?
O4I Cs2 Cs2Z F5I 24.9(17) 2_545 . . 2_545 ?
F6F Cs2 Cs2Z F5I -77.3(6) 3_666 . . 2_545 ?
O1F Cs2 Cs2Z F5I -120.6(4) 3_666 . . 2_545 ?
F2D Cs2 Cs2Z F5I -16.0(4) . . . 2_545 ?
O1F Cs2 Cs2Z F12I 168.9(7) 3_666 . . . ?
O1F Cs2 Cs2Z F1H -55.7(4) 3_666 . . 3_666 ?
F3I Cs2 Cs2Z F1H 114.2(4) . . . 3_666 ?
F1F Cs2 Cs2Z F1H -9.3(6) 3_666 . . 3_666 ?
F12I Cs2 Cs2Z O2A -115.0(8) . . . 3_666 ?
O4I Cs2 Cs2Z O2A -161(2) 2_545 . . 3_666 ?
F6F Cs2 Cs2Z O2A 97.2(5) 3_666 . . 3_666 ?
O1F Cs2 Cs2Z O2A 53.9(3) 3_666 . . 3_666 ?
F3I Cs2 Cs2Z O2A -136.2(3) . . . 3_666 ?
O5I Cs2 Cs2Z O2A -90.3(5) . . . 3_666 ?
C5I Cs2 Cs2Z O2A -107.8(4) . . . 3_666 ?
F5I Cs2 Cs2Z O2A 174.5(6) 2_545 . . 3_666 ?
F1F Cs2 Cs2Z O2A 100.3(3) 3_666 . . 3_666 ?
F9I Cs2 Cs2Z O2A -145.6(7) . . . 3_666 ?
F2D Cs2 Cs2Z O2A 158.6(3) . . . 3_666 ?
O4I Cs2 Cs2Z F6H 95.0(19) 2_545 . . 3_666 ?
F6F Cs2 Cs2Z F6H -7.2(8) 3_666 . . 3_666 ?
O1F Cs2 Cs2Z F6H -50.5(4) 3_666 . . 3_666 ?
F5I Cs2 Cs2Z F6H 70.1(6) 2_545 . . 3_666 ?
F2D Cs2 Cs2Z F6H 54.1(4) . . . 3_666 ?
O1F Cs2 Cs2Z F3I -169.9(2) 3_666 . . . ?
F1F Cs2 Cs2Z F3I -123.5(3) 3_666 . . . ?
F12I Cs2 Cs2Z O8I 103.4(19) . . . 2_545 ?
O1F Cs2 Cs2Z O8I -87.7(17) 3_666 . . 2_545 ?
F2E Cs3Z Cs3W Cs3 -161.7(12) . . . . ?
F5E Cs3Z Cs3W Cs3 -144.4(13) . . . . ?
O4I Cs3Z Cs3W Cs3 -87.9(14) . . . . ?
O1H Cs3Z Cs3W Cs3 -50.9(15) 4_575 . . . ?
F5G Cs3Z Cs3W Cs3 116.7(13) 2_655 . . . ?
O2E Cs3Z Cs3W Cs3 -153(3) . . . . ?
F2C Cs3Z Cs3W Cs3 58.4(10) . . . . ?
O2C Cs3Z Cs3W Cs3 78(3) . . . . ?
O8I Cs3Z Cs3W Cs3 -54.8(13) . . . . ?
F1G Cs3Z Cs3W Cs3 136.9(11) 2_655 . . . ?
O2I Cs3Z Cs3W Cs3 -21.4(9) . . . . ?
F2E Cs3Z Cs3W O1H -110.8(7) . . . 4_575 ?
F5E Cs3Z Cs3W O1H -93.5(7) . . . 4_575 ?
O4I Cs3Z Cs3W O1H -37.0(13) . . . 4_575 ?
F5G Cs3Z Cs3W O1H 167.6(5) 2_655 . . 4_575 ?
O2E Cs3Z Cs3W O1H -101.8(16) . . . 4_575 ?
F2C Cs3Z Cs3W O1H 109.3(7) . . . 4_575 ?
O2C Cs3Z Cs3W O1H 128(3) . . . 4_575 ?
O8I Cs3Z Cs3W O1H -3.9(15) . . . 4_575 ?
F1G Cs3Z Cs3W O1H -172.2(8) 2_655 . . 4_575 ?
O2I Cs3Z Cs3W O1H 29.5(16) . . . 4_575 ?
O1H Cs3Z Cs3W F2E 110.8(7) 4_575 . . . ?
O2E Cs3Z Cs3W F2E 9.0(16) . . . . ?
F2C Cs3Z Cs3W F2E -139.9(6) . . . . ?
O2C Cs3Z Cs3W F2E -121(3) . . . . ?
F1G Cs3Z Cs3W F2E -61.4(3) 2_655 . . . ?
O2I Cs3Z Cs3W F2E 140.3(11) . . . . ?
O4I Cs3Z Cs3W F5E 56.5(8) . . . . ?
O1H Cs3Z Cs3W F5E 93.5(7) 4_575 . . . ?
F5G Cs3Z Cs3W F5E -98.9(4) 2_655 . . . ?
O2E Cs3Z Cs3W F5E -8.3(15) . . . . ?
F2C Cs3Z Cs3W F5E -157.2(7) . . . . ?
O2C Cs3Z Cs3W F5E -138(3) . . . . ?
F2E Cs3Z Cs3W F1C 130.7(7) . . . 3_665 ?
F5E Cs3Z Cs3W F1C 148.0(6) . . . 3_665 ?
O4I Cs3Z Cs3W F1C -155.5(5) . . . 3_665 ?
O1H Cs3Z Cs3W F1C -118.5(11) 4_575 . . 3_665 ?
F5G Cs3Z Cs3W F1C 49.1(8) 2_655 . . 3_665 ?
O2E Cs3Z Cs3W F1C 139.7(12) . . . 3_665 ?
F2C Cs3Z Cs3W F1C -9.2(12) . . . 3_665 ?
O2C Cs3Z Cs3W F1C 10(4) . . . 3_665 ?
O8I Cs3Z Cs3W F1C -122.4(10) . . . 3_665 ?
F1G Cs3Z Cs3W F1C 69.4(6) 2_655 . . 3_665 ?
O2I Cs3Z Cs3W F1C -89.0(12) . . . 3_665 ?
F2E Cs3Z Cs3W F2B 74(2) . . . 4_575 ?
F5E Cs3Z Cs3W F2B 91(2) . . . 4_575 ?
O4I Cs3Z Cs3W F2B 147.9(19) . . . 4_575 ?
O1H Cs3Z Cs3W F2B -175(3) 4_575 . . 4_575 ?
F5G Cs3Z Cs3W F2B -7(3) 2_655 . . 4_575 ?
O2E Cs3Z Cs3W F2B 83(3) . . . 4_575 ?
F2C Cs3Z Cs3W F2B -66(3) . . . 4_575 ?
O2C Cs3Z Cs3W F2B -47(5) . . . 4_575 ?
O8I Cs3Z Cs3W F2B -179.0(19) . . . 4_575 ?
F1G Cs3Z Cs3W F2B 13(2) 2_655 . . 4_575 ?
O2I Cs3Z Cs3W F2B -145.6(17) . . . 4_575 ?
F2E Cs3Z Cs3W O2B -135(5) . . . 4_575 ?
F5E Cs3Z Cs3W O2B -118(4) . . . 4_575 ?
O4I Cs3Z Cs3W O2B -61(5) . . . 4_575 ?
O1H Cs3Z Cs3W O2B -24(4) 4_575 . . 4_575 ?
F5G Cs3Z Cs3W O2B 143(4) 2_655 . . 4_575 ?
O2E Cs3Z Cs3W O2B -126(4) . . . 4_575 ?
F2C Cs3Z Cs3W O2B 85(5) . . . 4_575 ?
O2C Cs3Z Cs3W O2B 104(5) . . . 4_575 ?
O8I Cs3Z Cs3W O2B -28(5) . . . 4_575 ?
F1G Cs3Z Cs3W O2B 163(5) 2_655 . . 4_575 ?
O2I Cs3Z Cs3W O2B 5(6) . . . 4_575 ?
F2E Cs3Z Cs3W O2H -148.5(4) . . . 4_575 ?
F5E Cs3Z Cs3W O2H -131.2(4) . . . 4_575 ?
O4I Cs3Z Cs3W O2H -74.7(8) . . . 4_575 ?
O1H Cs3Z Cs3W O2H -37.7(5) 4_575 . . 4_575 ?
F5G Cs3Z Cs3W O2H 129.9(3) 2_655 . . 4_575 ?
O2E Cs3Z Cs3W O2H -139.5(15) . . . 4_575 ?
F2C Cs3Z Cs3W O2H 71.6(7) . . . 4_575 ?
O2C Cs3Z Cs3W O2H 91(3) . . . 4_575 ?
O8I Cs3Z Cs3W O2H -41.6(12) . . . 4_575 ?
F1G Cs3Z Cs3W O2H 150.1(4) 2_655 . . 4_575 ?
O2I Cs3Z Cs3W O2H -8.3(13) . . . 4_575 ?
F2E Cs3Z Cs3W F1G 61.4(3) . . . 2_655 ?
O1H Cs3Z Cs3W F1G 172.2(8) 4_575 . . 2_655 ?
O2E Cs3Z Cs3W F1G 70.3(17) . . . 2_655 ?
F2C Cs3Z Cs3W F1G -78.5(6) . . . 2_655 ?
O2C Cs3Z Cs3W F1G -59(3) . . . 2_655 ?
O2I Cs3Z Cs3W F1G -158.4(10) . . . 2_655 ?
F2E Cs3Z Cs3W C1H -128.2(4) . . . 4_575 ?
F5E Cs3Z Cs3W C1H -110.9(4) . . . 4_575 ?
O4I Cs3Z Cs3W C1H -54.4(9) . . . 4_575 ?
O1H Cs3Z Cs3W C1H -17.4(4) 4_575 . . 4_575 ?
F5G Cs3Z Cs3W C1H 150.2(3) 2_655 . . 4_575 ?
O2E Cs3Z Cs3W C1H -119.2(15) . . . 4_575 ?
F2C Cs3Z Cs3W C1H 91.9(6) . . . 4_575 ?
O2C Cs3Z Cs3W C1H 111(3) . . . 4_575 ?
O8I Cs3Z Cs3W C1H -21.3(12) . . . 4_575 ?
F1G Cs3Z Cs3W C1H 170.4(5) 2_655 . . 4_575 ?
O2I Cs3Z Cs3W C1H 12.0(13) . . . 4_575 ?
F5E Cs3Z Cs3W F5G 98.9(4) . . . 2_655 ?
O4I Cs3Z Cs3W F5G 155.4(10) . . . 2_655 ?
O1H Cs3Z Cs3W F5G -167.6(5) 4_575 . . 2_655 ?
O2E Cs3Z Cs3W F5G 90.6(17) . . . 2_655 ?
F2C Cs3Z Cs3W F5G -58.3(5) . . . 2_655 ?
O2C Cs3Z Cs3W F5G -39(3) . . . 2_655 ?
O4I Cs3 Cs3W Cs3Z 77.0(15) . . . . ?
O2I Cs3 Cs3W Cs3Z 144.6(15) . . . . ?
O1H Cs3 Cs3W Cs3Z 130.4(15) 4_575 . . . ?
F2C Cs3 Cs3W Cs3Z -107.3(14) . . . . ?
O8I Cs3 Cs3W Cs3Z 108.9(17) . . . . ?
F5E Cs3 Cs3W Cs3Z 33.0(13) . . . . ?
O2H Cs3 Cs3W Cs3Z 165.9(14) 4_575 . . . ?
O2C Cs3 Cs3W Cs3Z -50(3) . . . . ?
F2E Cs3 Cs3W Cs3Z 17.4(12) . . . . ?
C1H Cs3 Cs3W Cs3Z 145.2(14) 4_575 . . . ?
F5G Cs3 Cs3W Cs3Z -57.2(13) 2_655 . . . ?
O4I Cs3 Cs3W O1H -53.4(8) . . . 4_575 ?
O2I Cs3 Cs3W O1H 14.1(19) . . . 4_575 ?
F2C Cs3 Cs3W O1H 122.2(5) . . . 4_575 ?
O8I Cs3 Cs3W O1H -21.6(13) . . . 4_575 ?
F5E Cs3 Cs3W O1H -97.4(5) . . . 4_575 ?
O2H Cs3 Cs3W O1H 35.4(4) 4_575 . . 4_575 ?
O2C Cs3 Cs3W O1H 179.6(13) . . . 4_575 ?
F2E Cs3 Cs3W O1H -113.0(6) . . . 4_575 ?
C1H Cs3 Cs3W O1H 14.7(3) 4_575 . . 4_575 ?
F5G Cs3 Cs3W O1H 172.4(4) 2_655 . . 4_575 ?
O2I Cs3 Cs3W F2E 127.2(13) . . . . ?
O1H Cs3 Cs3W F2E 113.0(6) 4_575 . . . ?
F2C Cs3 Cs3W F2E -124.7(5) . . . . ?
O2H Cs3 Cs3W F2E 148.5(4) 4_575 . . . ?
O2C Cs3 Cs3W F2E -67.4(19) . . . . ?
C1H Cs3 Cs3W F2E 127.8(5) 4_575 . . . ?
O4I Cs3 Cs3W F5E 44.0(7) . . . . ?
O1H Cs3 Cs3W F5E 97.4(5) 4_575 . . . ?
F2C Cs3 Cs3W F5E -140.4(5) . . . . ?
O2H Cs3 Cs3W F5E 132.9(4) 4_575 . . . ?
O2C Cs3 Cs3W F5E -83.0(17) . . . . ?
C1H Cs3 Cs3W F5E 112.2(4) 4_575 . . . ?
F5G Cs3 Cs3W F5E -90.2(4) 2_655 . . . ?
O4I Cs3 Cs3W F1C -168.1(4) . . . 3_665 ?
O2I Cs3 Cs3W F1C -100.6(15) . . . 3_665 ?
O1H Cs3 Cs3W F1C -114.7(7) 4_575 . . 3_665 ?
F2C Cs3 Cs3W F1C 7.5(9) . . . 3_665 ?
O8I Cs3 Cs3W F1C -136.3(10) . . . 3_665 ?
F5E Cs3 Cs3W F1C 147.9(7) . . . 3_665 ?
O2H Cs3 Cs3W F1C -79.3(4) 4_575 . . 3_665 ?
O2C Cs3 Cs3W F1C 64.9(19) . . . 3_665 ?
F2E Cs3 Cs3W F1C 132.3(7) . . . 3_665 ?
C1H Cs3 Cs3W F1C -100.0(4) 4_575 . . 3_665 ?
F5G Cs3 Cs3W F1C 57.7(4) 2_655 . . 3_665 ?
O4I Cs3 Cs3W F2B 162(2) . . . 4_575 ?
O2I Cs3 Cs3W F2B -131(2) . . . 4_575 ?
O1H Cs3 Cs3W F2B -145(3) 4_575 . . 4_575 ?
F2C Cs3 Cs3W F2B -22(3) . . . 4_575 ?
O8I Cs3 Cs3W F2B -166(2) . . . 4_575 ?
F5E Cs3 Cs3W F2B 118(3) . . . 4_575 ?
O2H Cs3 Cs3W F2B -109(2) 4_575 . . 4_575 ?
O2C Cs3 Cs3W F2B 35(4) . . . 4_575 ?
F2E Cs3 Cs3W F2B 102(3) . . . 4_575 ?
C1H Cs3 Cs3W F2B -130(3) 4_575 . . 4_575 ?
F5G Cs3 Cs3W F2B 28(2) 2_655 . . 4_575 ?
O4I Cs3 Cs3W O2B -88.8(19) . . . 4_575 ?
O2I Cs3 Cs3W O2B -21(3) . . . 4_575 ?
O1H Cs3 Cs3W O2B -35.4(16) 4_575 . . 4_575 ?
F2C Cs3 Cs3W O2B 87(2) . . . 4_575 ?
O8I Cs3 Cs3W O2B -57(2) . . . 4_575 ?
F5E Cs3 Cs3W O2B -133(2) . . . 4_575 ?
O2H Cs3 Cs3W O2B 0.1(19) 4_575 . . 4_575 ?
O2C Cs3 Cs3W O2B 144.2(11) . . . 4_575 ?
F2E Cs3 Cs3W O2B -148(2) . . . 4_575 ?
C1H Cs3 Cs3W O2B -20.6(18) 4_575 . . 4_575 ?
F5G Cs3 Cs3W O2B 137.0(19) 2_655 . . 4_575 ?
O4I Cs3 Cs3W O2H -88.9(5) . . . 4_575 ?
O2I Cs3 Cs3W O2H -21.3(15) . . . 4_575 ?
O1H Cs3 Cs3W O2H -35.4(4) 4_575 . . 4_575 ?
F2C Cs3 Cs3W O2H 86.8(5) . . . 4_575 ?
O8I Cs3 Cs3W O2H -57.0(11) . . . 4_575 ?
F5E Cs3 Cs3W O2H -132.9(4) . . . 4_575 ?
O2C Cs3 Cs3W O2H 144.1(17) . . . 4_575 ?
F2E Cs3 Cs3W O2H -148.5(4) . . . 4_575 ?
C1H Cs3 Cs3W O2H -20.69(15) 4_575 . . 4_575 ?
F5G Cs3 Cs3W O2H 136.92(19) 2_655 . . 4_575 ?
O2I Cs3 Cs3W F1G -172.9(12) . . . 2_655 ?
O1H Cs3 Cs3W F1G 173.0(8) 4_575 . . 2_655 ?
F2C Cs3 Cs3W F1G -64.8(8) . . . 2_655 ?
O2H Cs3 Cs3W F1G -151.6(4) 4_575 . . 2_655 ?
O2C Cs3 Cs3W F1G -7(2) . . . 2_655 ?
F2E Cs3 Cs3W F1G 59.9(5) . . . 2_655 ?
C1H Cs3 Cs3W F1G -172.3(5) 4_575 . . 2_655 ?
O4I Cs3 Cs3W C1H -68.2(6) . . . 4_575 ?
O2I Cs3 Cs3W C1H -0.6(16) . . . 4_575 ?
O1H Cs3 Cs3W C1H -14.7(3) 4_575 . . 4_575 ?
F2C Cs3 Cs3W C1H 107.5(5) . . . 4_575 ?
O8I Cs3 Cs3W C1H -36.3(12) . . . 4_575 ?
F5E Cs3 Cs3W C1H -112.2(4) . . . 4_575 ?
O2H Cs3 Cs3W C1H 20.69(15) 4_575 . . 4_575 ?
O2C Cs3 Cs3W C1H 164.8(16) . . . 4_575 ?
F2E Cs3 Cs3W C1H -127.8(5) . . . 4_575 ?
F5G Cs3 Cs3W C1H 157.6(2) 2_655 . . 4_575 ?
O4I Cs3 Cs3W F5G 134.2(5) . . . 2_655 ?
O1H Cs3 Cs3W F5G -172.4(4) 4_575 . . 2_655 ?
F2C Cs3 Cs3W F5G -50.1(6) . . . 2_655 ?
F5E Cs3 Cs3W F5G 90.2(4) . . . 2_655 ?
O2H Cs3 Cs3W F5G -136.92(19) 4_575 . . 2_655 ?
O2C Cs3 Cs3W F5G 7.2(17) . . . 2_655 ?
C1H Cs3 Cs3W F5G -157.6(2) 4_575 . . 2_655 ?
Mn2 O2A C1A O1A -3.8(10) . . . . ?
Cs2Z O2A C1A O1A 145.9(6) 3_666 . . . ?
Cs2 O2A C1A O1A 131.9(6) 3_666 . . . ?
Cs3W O2A C1A O1A -113.2(7) 4_676 . . . ?
Mn2 O2A C1A C2A 173.6(4) . . . . ?
Cs2Z O2A C1A C2A -36.7(8) 3_666 . . . ?
Cs2 O2A C1A C2A -50.8(6) 3_666 . . . ?
Cs3W O2A C1A C2A 64.2(7) 4_676 . . . ?
Mn1 O1A C1A O2A 10.4(10) . . . . ?
Cs1Z O1A C1A O2A -145.1(5) . . . . ?
Cs1 O1A C1A O2A -137.0(5) . . . . ?
Mn1 O1A C1A C2A -167.0(4) . . . . ?
Cs1Z O1A C1A C2A 37.6(7) . . . . ?
Cs1 O1A C1A C2A 45.7(7) . . . . ?
O2A C1A C2A F2A 33.2(8) . . . . ?
O1A C1A C2A F2A -149.1(6) . . . . ?
O2A C1A C2A F1A 154.5(6) . . . . ?
O1A C1A C2A F1A -27.8(9) . . . . ?
O2A C1A C2A F3A -86.0(7) . . . . ?
O1A C1A C2A F3A 91.7(7) . . . . ?
O2A C1A C2A Cs1Z 155.5(5) . . . . ?
O1A C1A C2A Cs1Z -26.7(5) . . . . ?
F2A C2A F1A Cs1Z 126.2(6) . . . . ?
F3A C2A F1A Cs1Z -119.3(7) . . . . ?
C1A C2A F1A Cs1Z 1.9(10) . . . . ?
F2A C2A F1A Cs1 120.9(6) . . . . ?
F3A C2A F1A Cs1 -124.6(6) . . . . ?
C1A C2A F1A Cs1 -3.4(9) . . . . ?
Cs1Z C2A F1A Cs1 -5.27(15) . . . . ?
F1A C2A F2A Cs2 -125.3(5) . . . 3_666 ?
F3A C2A F2A Cs2 120.0(6) . . . 3_666 ?
C1A C2A F2A Cs2 -1.0(8) . . . 3_666 ?
Cs1Z C2A F2A Cs2 -93.5(5) . . . 3_666 ?
F1A C2A F2A Cs2Z -142.6(5) . . . 3_666 ?
F3A C2A F2A Cs2Z 102.7(6) . . . 3_666 ?
C1A C2A F2A Cs2Z -18.3(8) . . . 3_666 ?
Cs1Z C2A F2A Cs2Z -110.8(5) . . . 3_666 ?
Mn2 O2B C1B O1B 15.9(10) . . . . ?
Cs3W O2B C1B O1B 138.0(7) 4_676 . . . ?
Cs4 O2B C1B O1B -122.0(6) . . . . ?
Mn2 O2B C1B C2B -163.5(4) . . . . ?
Cs3W O2B C1B C2B -41.4(7) 4_676 . . . ?
Cs4 O2B C1B C2B 58.6(6) . . . . ?
Mn1 O1B C1B O2B -28.0(10) . . . . ?
Cs4 O1B C1B O2B 143.5(5) 2_645 . . . ?
Mn1 O1B C1B C2B 151.4(5) . . . . ?
Cs4 O1B C1B C2B -37.1(7) 2_645 . . . ?
O2B C1B C2B F1B 179.6(6) . . . . ?
O1B C1B C2B F1B 0.1(8) . . . . ?
O2B C1B C2B F3B -59.1(7) . . . . ?
O1B C1B C2B F3B 121.4(6) . . . . ?
O2B C1B C2B F2B 58.0(7) . . . . ?
O1B C1B C2B F2B -121.5(6) . . . . ?
F3B C2B F1B Cs4 -91.5(5) . . . 2_645 ?
F2B C2B F1B Cs4 153.2(4) . . . 2_645 ?
C1B C2B F1B Cs4 30.9(7) . . . 2_645 ?
F1B C2B F2B Cs3W -168.7(5) . . . 4_676 ?
F3B C2B F2B Cs3W 74.8(7) . . . 4_676 ?
C1B C2B F2B Cs3W -44.7(7) . . . 4_676 ?
F1B C2B F3B Cs4 153.0(4) . . . . ?
F2B C2B F3B Cs4 -90.3(5) . . . . ?
C1B C2B F3B Cs4 29.0(6) . . . . ?
Mn3 O2C C1C O1C -20.4(10) . . . . ?
Cs3 O2C C1C O1C 140.6(5) . . . . ?
Cs3Z O2C C1C O1C 133.2(5) . . . . ?
Mn3 O2C C1C C2C 157.3(4) . . . . ?
Cs3 O2C C1C C2C -41.6(6) . . . . ?
Cs3Z O2C C1C C2C -49.1(6) . . . . ?
Mn1 O1C C1C O2C 13.2(10) . . . . ?
Cs4 O1C C1C O2C -137.1(5) 2_645 . . . ?
Mn1 O1C C1C C2C -164.5(4) . . . . ?
Cs4 O1C C1C C2C 45.2(6) 2_645 . . . ?
O2C C1C C2C F3C -88.5(6) . . . . ?
O1C C1C C2C F3C 89.5(6) . . . . ?
O2C C1C C2C F2C 30.3(7) . . . . ?
O1C C1C C2C F2C -151.7(5) . . . . ?
O2C C1C C2C F1C 151.8(5) . . . . ?
O1C C1C C2C F1C -30.1(7) . . . . ?
F3C C2C F1C Cs3W 37.3(11) . . . 3_665 ?
F2C C2C F1C Cs3W -78.4(10) . . . 3_665 ?
C1C C2C F1C Cs3W 157.7(8) . . . 3_665 ?
F3C C2C F1C Cs4 -115.2(4) . . . 2_645 ?
F2C C2C F1C Cs4 129.1(4) . . . 2_645 ?
C1C C2C F1C Cs4 5.2(6) . . . 2_645 ?
F3C C2C F1C Cs3 71.0(7) . . . 3_665 ?
F2C C2C F1C Cs3 -44.7(8) . . . 3_665 ?
C1C C2C F1C Cs3 -168.6(4) . . . 3_665 ?
F3C C2C F1C Cs3Z 61.9(7) . . . 3_665 ?
F2C C2C F1C Cs3Z -53.8(7) . . . 3_665 ?
C1C C2C F1C Cs3Z -177.7(4) . . . 3_665 ?
F3C C2C F2C Cs3 113.5(5) . . . . ?
F1C C2C F2C Cs3 -130.4(4) . . . . ?
C1C C2C F2C Cs3 -6.3(7) . . . . ?
F3C C2C F2C Cs3Z 120.7(4) . . . . ?
F1C C2C F2C Cs3Z -123.2(4) . . . . ?
C1C C2C F2C Cs3Z 0.9(7) . . . . ?
Mn1 O1D C1D O2D -22.9(10) . . . . ?
Cs1 O1D C1D O2D 136.0(6) . . . . ?
Cs1Z O1D C1D O2D 133.4(6) . . . . ?
Mn1 O1D C1D C2D 156.5(5) . . . . ?
Cs1 O1D C1D C2D -44.6(7) . . . . ?
Cs1Z O1D C1D C2D -47.1(8) . . . . ?
Mn1 O1D C1D C3D 156.3(7) . . . . ?
Cs1 O1D C1D C3D -44.8(8) . . . . ?
Cs1Z O1D C1D C3D -47.4(8) . . . . ?
Mn3 O2D C1D O1D 10.3(12) . . . . ?
Cs2 O2D C1D O1D -125.6(6) . . . . ?
Mn3 O2D C1D C2D -169.2(5) . . . . ?
Cs2 O2D C1D C2D 54.9(6) . . . . ?
Mn3 O2D C1D C3D -168.7(9) . . . . ?
Cs2 O2D C1D C3D 55.4(11) . . . . ?
O1D C1D C2D F1D 35.9(10) . . . . ?
O2D C1D C2D F1D -144.5(7) . . . . ?
O1D C1D C2D F3D -83.0(9) . . . . ?
O2D C1D C2D F3D 96.5(9) . . . . ?
O1D C1D C2D F2D 154.7(7) . . . . ?
O2D C1D C2D F2D -25.7(9) . . . . ?
F3D C2D F1D Cs1 109.0(6) . . . . ?
F2D C2D F1D Cs1 -136.0(5) . . . . ?
C1D C2D F1D Cs1 -11.6(10) . . . . ?
F3D C2D F1D Cs1Z 108.3(6) . . . . ?
F2D C2D F1D Cs1Z -136.7(5) . . . . ?
C1D C2D F1D Cs1Z -12.3(10) . . . . ?
F1D C2D F2D F5I -120.2(19) . . . 2_545 ?
F3D C2D F2D F5I -5(2) . . . 2_545 ?
C1D C2D F2D F5I 118.5(19) . . . 2_545 ?
F1D C2D F2D Cs2 102.1(6) . . . . ?
F3D C2D F2D Cs2 -142.9(5) . . . . ?
C1D C2D F2D Cs2 -19.2(10) . . . . ?
F1D C2D F2D Cs2Z 94.6(8) . . . . ?
F3D C2D F2D Cs2Z -150.4(6) . . . . ?
C1D C2D F2D Cs2Z -26.8(12) . . . . ?
O1D C1D C3D F4D -127.1(12) . . . . ?
O2D C1D C3D F4D 52.1(15) . . . . ?
O1D C1D C3D F6D -7.2(14) . . . . ?
O2D C1D C3D F6D 172.0(13) . . . . ?
O1D C1D C3D F5D 115.2(13) . . . . ?
O2D C1D C3D F5D -65.6(15) . . . . ?
O1D C1D C3D Cs1 30.2(5) . . . . ?
O2D C1D C3D Cs1 -150.6(7) . . . . ?
F4D C3D F6D Cs1 178.7(12) . . . . ?
F5D C3D F6D Cs1 -68.6(13) . . . . ?
C1D C3D F6D Cs1 57.8(14) . . . . ?
F4D C3D F6D Cs1Z 175.9(12) . . . . ?
F5D C3D F6D Cs1Z -71.4(13) . . . . ?
C1D C3D F6D Cs1Z 55.0(14) . . . . ?
Cs1 C3D F6D Cs1Z -2.80(9) . . . . ?
Mn2 O1E C1E O2E -12.0(10) . . . . ?
Cs4 O1E C1E O2E 141.0(6) . . . . ?
Mn2 O1E C1E C2E 168.2(5) . . . . ?
Cs4 O1E C1E C2E -38.8(6) . . . . ?
Mn2 O1E C1E C3E 163.8(5) . . . . ?
Cs4 O1E C1E C3E -43.1(7) . . . . ?
Mn3 O2E C1E O1E 2.0(11) . . . . ?
Cs3Z O2E C1E O1E -135.1(6) . . . . ?
Cs3 O2E C1E O1E -134.1(6) . . . . ?
Mn3 O2E C1E C2E -178.2(5) . . . . ?
Cs3Z O2E C1E C2E 44.7(6) . . . . ?
Cs3 O2E C1E C2E 45.7(7) . . . . ?
Mn3 O2E C1E C3E -174.1(6) . . . . ?
Cs3Z O2E C1E C3E 48.8(6) . . . . ?
Cs3 O2E C1E C3E 49.8(7) . . . . ?
O1E C1E C2E F3E -113.4(9) . . . . ?
O2E C1E C2E F3E 66.8(10) . . . . ?
O1E C1E C2E F1E 6.5(10) . . . . ?
O2E C1E C2E F1E -173.3(8) . . . . ?
O1E C1E C2E F2E 129.9(8) . . . . ?
O2E C1E C2E F2E -49.9(10) . . . . ?
O1E C1E C2E Cs3Z 145.6(5) . . . . ?
O2E C1E C2E Cs3Z -34.3(5) . . . . ?
F3E C2E F1E Cs4 158.2(7) . . . . ?
F2E C2E F1E Cs4 -88.5(9) . . . . ?
C1E C2E F1E Cs4 36.3(11) . . . . ?
Cs3Z C2E F1E Cs4 -66.6(10) . . . . ?
F3E C2E F2E Cs3Z -91.7(9) . . . . ?
F1E C2E F2E Cs3Z 154.2(7) . . . . ?
C1E C2E F2E Cs3Z 28.0(12) . . . . ?
F3E C2E F2E Cs3W -84.4(14) . . . . ?
F1E C2E F2E Cs3W 161.5(12) . . . . ?
C1E C2E F2E Cs3W 35.3(17) . . . . ?
Cs3Z C2E F2E Cs3W 7.3(8) . . . . ?
F3E C2E F2E Cs3 -90.0(8) . . . . ?
F1E C2E F2E Cs3 155.9(6) . . . . ?
C1E C2E F2E Cs3 29.7(11) . . . . ?
Cs3Z C2E F2E Cs3 1.67(16) . . . . ?
O1E C1E C3E F6E -78.5(11) . . . . ?
O2E C1E C3E F6E 98.1(10) . . . . ?
O1E C1E C3E F4E 40.2(11) . . . . ?
O2E C1E C3E F4E -143.2(9) . . . . ?
O1E C1E C3E F5E 164.7(9) . . . . ?
O2E C1E C3E F5E -18.7(11) . . . . ?
O1E C1E C3E Cs3Z 146.2(5) . . . . ?
O2E C1E C3E Cs3Z -37.2(5) . . . . ?
F6E C3E F4E Cs4 104.9(11) . . . . ?
F5E C3E F4E Cs4 -142.8(10) . . . . ?
C1E C3E F4E Cs4 -16.2(14) . . . . ?
Cs3Z C3E F4E Cs4 -104.1(9) . . . . ?
F6E C3E F5E Cs3Z -151.8(9) . . . . ?
F4E C3E F5E Cs3Z 95.0(11) . . . . ?
C1E C3E F5E Cs3Z -31.8(14) . . . . ?
F6E C3E F5E Cs3W -170.1(12) . . . . ?
F4E C3E F5E Cs3W 76.7(14) . . . . ?
C1E C3E F5E Cs3W -50.1(16) . . . . ?
Cs3Z C3E F5E Cs3W -18.3(7) . . . . ?
F6E C3E F5E Cs3 -145.6(9) . . . . ?
F4E C3E F5E Cs3 101.1(10) . . . . ?
C1E C3E F5E Cs3 -25.6(14) . . . . ?
Cs3Z C3E F5E Cs3 6.14(14) . . . . ?
F6E C3E F5E Cs2Z -28.5(12) . . . 2 ?
F4E C3E F5E Cs2Z -141.8(8) . . . 2 ?
C1E C3E F5E Cs2Z 91.5(10) . . . 2 ?
Cs3Z C3E F5E Cs2Z 123.3(13) . . . 2 ?
Mn2 O1F C1F O2F 19.3(12) . . . . ?
Cs2 O1F C1F O2F -137.1(6) 3_666 . . . ?
Cs2Z O1F C1F O2F -144.8(6) 3_666 . . . ?
Mn2 O1F C1F C2F -163.3(8) . . . . ?
Cs2 O1F C1F C2F 40.3(10) 3_666 . . . ?
Cs2Z O1F C1F C2F 32.6(11) 3_666 . . . ?
Mn2 O1F C1F C3F -160.6(12) . . . . ?
Cs2 O1F C1F C3F 43.0(13) 3_666 . . . ?
Cs2Z O1F C1F C3F 35.2(14) 3_666 . . . ?
Mn2 O1F C1F C4F -163.7(12) . . . . ?
Cs2 O1F C1F C4F 39.8(13) 3_666 . . . ?
Cs2Z O1F C1F C4F 32.1(14) 3_666 . . . ?
Mn3 O2F C1F O1F -19.7(12) . . . . ?
Cs2 O2F C1F O1F 131.7(6) . . . . ?
Mn3 O2F C1F C2F 162.9(8) . . . . ?
Cs2 O2F C1F C2F -45.7(10) . . . . ?
Mn3 O2F C1F C3F 160.3(12) . . . . ?
Cs2 O2F C1F C3F -48.4(13) . . . . ?
Mn3 O2F C1F C4F 163.2(12) . . . . ?
Cs2 O2F C1F C4F -45.4(13) . . . . ?
O1F C1F C2F F1F -3.8(17) . . . . ?
O2F C1F C2F F1F 174.1(11) . . . . ?
O1F C1F C2F F3F 116(2) . . . . ?
O2F C1F C2F F3F -66(2) . . . . ?
O1F C1F C2F F2F -128(2) . . . . ?
O2F C1F C2F F2F 50(2) . . . . ?
F3F C2F F1F Cs2 -152.3(9) . . . 3_666 ?
F2F C2F F1F Cs2 94.2(12) . . . 3_666 ?
C1F C2F F1F Cs2 -31.4(17) . . . 3_666 ?
F3F C2F F1F Cs2Z -139.1(10) . . . 3_666 ?
F2F C2F F1F Cs2Z 107.3(12) . . . 3_666 ?
C1F C2F F1F Cs2Z -18.3(17) . . . 3_666 ?
F3F C2F F1F Cs1 31.1(12) . . . 3_666 ?
F2F C2F F1F Cs1 -82.5(10) . . . 3_666 ?
C1F C2F F1F Cs1 151.9(11) . . . 3_666 ?
F1F C2F F2F Cs2 -159.7(7) . . . . ?
F3F C2F F2F Cs2 86.0(11) . . . . ?
C1F C2F F2F Cs2 -31(3) . . . . ?
F1F C2F F3F Cs1 -40.0(19) . . . 3_666 ?
F2F C2F F3F Cs1 75(2) . . . 3_666 ?
C1F C2F F3F Cs1 -165.8(14) . . . 3_666 ?
F1F C2F F3F Cs1Z -46(2) . . . 3_666 ?
F2F C2F F3F Cs1Z 69(2) . . . 3_666 ?
C1F C2F F3F Cs1Z -172.2(12) . . . 3_666 ?
O1F C1F C3F F4F -156.8(12) . . . . ?
O2F C1F C3F F4F 23.3(18) . . . . ?
O1F C1F C3F F6F -36(3) . . . . ?
O2F C1F C3F F6F 144(2) . . . . ?
O1F C1F C3F F5F 79.3(19) . . . . ?
O2F C1F C3F F5F -101(2) . . . . ?
F6F C3F F4F Cs2 -111.4(14) . . . . ?
F5F C3F F4F Cs2 136.4(12) . . . . ?
C1F C3F F4F Cs2 11(2) . . . . ?
F4F C3F F5F Cs1 49.5(18) . . . 3_666 ?
F6F C3F F5F Cs1 -64(2) . . . 3_666 ?
C1F C3F F5F Cs1 178.1(13) . . . 3_666 ?
F4F C3F F5F Cs1Z 41.5(18) . . . 3_666 ?
F6F C3F F5F Cs1Z -72(2) . . . 3_666 ?
C1F C3F F5F Cs1Z 170.1(13) . . . 3_666 ?
F4F C3F F6F Cs2 141.0(10) . . . 3_666 ?
F5F C3F F6F Cs2 -104.7(11) . . . 3_666 ?
C1F C3F F6F Cs2 14(3) . . . 3_666 ?
F4F C3F F6F Cs2Z 152.3(9) . . . 3_666 ?
F5F C3F F6F Cs2Z -93.4(11) . . . 3_666 ?
C1F C3F F6F Cs2Z 26(3) . . . 3_666 ?
O1F C1F C4F F7F 156.8(13) . . . . ?
O2F C1F C4F F7F -25.7(19) . . . . ?
O1F C1F C4F F9F 36(3) . . . . ?
O2F C1F C4F F9F -146(2) . . . . ?
O1F C1F C4F F8F -79(2) . . . . ?
O2F C1F C4F F8F 98(2) . . . . ?
F9F C4F F7F Cs1 -25.4(16) . . . 3_666 ?
F8F C4F F7F Cs1 85.9(12) . . . 3_666 ?
C1F C4F F7F Cs1 -149.0(11) . . . 3_666 ?
F9F C4F F7F Cs1Z -25.9(17) . . . 3_666 ?
F8F C4F F7F Cs1Z 85.3(13) . . . 3_666 ?
C1F C4F F7F Cs1Z -149.6(10) . . . 3_666 ?
F9F C4F F7F Cs2 -174.7(13) . . . . ?
F8F C4F F7F Cs2 -63.4(12) . . . . ?
C1F C4F F7F Cs2 61.7(14) . . . . ?
F7F C4F F8F Cs2 -171.5(11) . . . 3_666 ?
F9F C4F F8F Cs2 -60.0(15) . . . 3_666 ?
C1F C4F F8F Cs2 59(2) . . . 3_666 ?
F7F C4F F9F Cs1 28.3(19) . . . 3_666 ?
F8F C4F F9F Cs1 -85(2) . . . 3_666 ?
C1F C4F F9F Cs1 156.0(18) . . . 3_666 ?
F7F C4F F9F Cs1Z 25.0(17) . . . 3_666 ?
F8F C4F F9F Cs1Z -88.2(18) . . . 3_666 ?
C1F C4F F9F Cs1Z 152.8(19) . . . 3_666 ?
Cs1Z O2G C1G O1G -55.8(15) . . . . ?
Cs1 O2G C1G O1G -46.0(16) . . . . ?
Cs4 O2G C1G O1G 134.2(10) 1_545 . . . ?
Cs1Z O2G C1G C2G 104.5(9) . . . . ?
Cs1 O2G C1G C2G 114.3(8) . . . . ?
Cs4 O2G C1G C2G -65.5(12) 1_545 . . . ?
Cs1 O2G C1G Cs1Z 9.81(17) . . . . ?
Cs4 O2G C1G Cs1Z -170.1(12) 1_545 . . . ?
Cs1Z O2G C1G Cs1 -9.81(17) . . . . ?
Cs4 O2G C1G Cs1 -179.9(13) 1_545 . . . ?
Mn1 O1G C1G O2G 14(2) . . . . ?
Cs4 O1G C1G O2G -142.9(11) 2_645 . . . ?
Mn1 O1G C1G C2G -146.1(6) . . . . ?
Cs4 O1G C1G C2G 57.1(10) 2_645 . . . ?
Mn1 O1G C1G Cs1Z -20.9(11) . . . . ?
Cs4 O1G C1G Cs1Z -177.8(2) 2_645 . . . ?
Mn1 O1G C1G Cs1 -14.0(11) . . . . ?
Cs4 O1G C1G Cs1 -170.85(19) 2_645 . . . ?
O2G C1G C2G F2G 10.4(15) . . . . ?
O1G C1G C2G F2G 173.3(9) . . . . ?
Cs1Z C1G C2G F2G 58.0(10) . . . . ?
Cs1 C1G C2G F2G 55.1(11) . . . . ?
O2G C1G C2G F1G -114.9(12) . . . . ?
O1G C1G C2G F1G 48.0(12) . . . . ?
Cs1Z C1G C2G F1G -67.3(9) . . . . ?
Cs1 C1G C2G F1G -70.2(9) . . . . ?
O2G C1G C2G F3G 128.4(12) . . . . ?
O1G C1G C2G F3G -68.7(12) . . . . ?
Cs1Z C1G C2G F3G 176.0(7) . . . . ?
Cs1 C1G C2G F3G 173.2(7) . . . . ?
F2G C2G F1G Cs3Z 46.4(8) . . . 2_645 ?
F3G C2G F1G Cs3Z -64.2(7) . . . 2_645 ?
C1G C2G F1G Cs3Z 175.4(6) . . . 2_645 ?
F2G C2G F1G Cs3W 41.6(10) . . . 2_645 ?
F3G C2G F1G Cs3W -69.0(9) . . . 2_645 ?
C1G C2G F1G Cs3W 170.6(7) . . . 2_645 ?
F2G C2G F1G Cs3 43.2(8) . . . 2_645 ?
F3G C2G F1G Cs3 -67.3(7) . . . 2_645 ?
C1G C2G F1G Cs3 172.2(6) . . . 2_645 ?
F1G C2G F2G Cs3Z -41.2(7) . . . 2_645 ?
F3G C2G F2G Cs3Z 68.5(8) . . . 2_645 ?
C1G C2G F2G Cs3Z -170.4(7) . . . 2_645 ?
F1G C2G F2G Cs3 -42.2(8) . . . 2_645 ?
F3G C2G F2G Cs3 67.5(8) . . . 2_645 ?
C1G C2G F2G Cs3 -171.4(7) . . . 2_645 ?
F2G C2G F3G Cs4 164.8(7) . . . 2_645 ?
F1G C2G F3G Cs4 -82.7(7) . . . 2_645 ?
C1G C2G F3G Cs4 40.8(10) . . . 2_645 ?
Cs4 O3G C3G O1G 125.4(15) 1_545 . . . ?
Cs1 O3G C3G O1G -78.9(15) . . . . ?
Cs1Z O3G C3G O1G -86.1(14) . . . . ?
Cs4 O3G C3G C4G -24(3) 1_545 . . . ?
Cs1 O3G C3G C4G 132.1(8) . . . . ?
Cs1Z O3G C3G C4G 125.0(8) . . . . ?
Cs4 O3G C3G Cs1Z -149(2) 1_545 . . . ?
Cs1 O3G C3G Cs1Z 7.18(11) . . . . ?
Cs4 O3G C3G Cs1 -156(2) 1_545 . . . ?
Cs1Z O3G C3G Cs1 -7.18(11) . . . . ?
Mn1 O1G C3G O3G 58(2) . . . . ?
Cs4 O1G C3G O3G -113.0(14) 2_645 . . . ?
Mn1 O1G C3G C4G -152.8(6) . . . . ?
Cs4 O1G C3G C4G 36.2(11) 2_645 . . . ?
Mn1 O1G C3G Cs1Z -6.9(11) . . . . ?
Cs4 O1G C3G Cs1Z -177.9(2) 2_645 . . . ?
Mn1 O1G C3G Cs1 -0.1(11) . . . . ?
Cs4 O1G C3G Cs1 -171.1(2) 2_645 . . . ?
O3G C3G C4G F5G -59.2(16) . . . . ?
O1G C3G C4G F5G 147.1(12) . . . . ?
Cs1Z C3G C4G F5G 12.9(13) . . . . ?
Cs1 C3G C4G F5G 8.4(14) . . . . ?
O3G C3G C4G F4G 171.0(13) . . . . ?
O1G C3G C4G F4G 17.2(13) . . . . ?
Cs1Z C3G C4G F4G -117.0(9) . . . . ?
Cs1 C3G C4G F4G -121.5(9) . . . . ?
O3G C3G C4G F6G 60.1(16) . . . . ?
O1G C3G C4G F6G -93.7(11) . . . . ?
Cs1Z C3G C4G F6G 132.2(9) . . . . ?
Cs1 C3G C4G F6G 127.7(10) . . . . ?
F5G C4G F4G Cs4 174.3(7) . . . 2_645 ?
F6G C4G F4G Cs4 62.1(7) . . . 2_645 ?
C3G C4G F4G Cs4 -53.0(10) . . . 2_645 ?
F5G C4G F4G Cs3Z 21.9(9) . . . 2_645 ?
F6G C4G F4G Cs3Z -90.3(7) . . . 2_645 ?
C3G C4G F4G Cs3Z 154.6(8) . . . 2_645 ?
F4G C4G F5G Cs3Z -27.8(11) . . . 2_645 ?
F6G C4G F5G Cs3Z 79.8(11) . . . 2_645 ?
C3G C4G F5G Cs3Z -160.6(7) . . . 2_645 ?
F4G C4G F5G Cs3 -32.5(12) . . . 2_645 ?
F6G C4G F5G Cs3 75.1(11) . . . 2_645 ?
C3G C4G F5G Cs3 -165.3(6) . . . 2_645 ?
F4G C4G F5G Cs3W -11.2(12) . . . 2_645 ?
F6G C4G F5G Cs3W 96.4(11) . . . 2_645 ?
C3G C4G F5G Cs3W -144.0(8) . . . 2_645 ?
Cs1 O2H C1H O1H -153.8(5) 1_565 . . . ?
Cs4 O2H C1H O1H 56.2(9) . . . . ?
Cs1Z O2H C1H O1H -144.0(5) 1_565 . . . ?
Cs3 O2H C1H O1H -43.2(7) 4_676 . . . ?
Cs3W O2H C1H O1H -24.4(7) 4_676 . . . ?
Cs3Z O2H C1H O1H -39.5(7) 4_676 . . . ?
Cs1 O2H C1H C3H 21.3(9) 1_565 . . . ?
Cs4 O2H C1H C3H -128.7(7) . . . . ?
Cs1Z O2H C1H C3H 31.0(9) 1_565 . . . ?
Cs3 O2H C1H C3H 131.9(7) 4_676 . . . ?
Cs3W O2H C1H C3H 150.7(8) 4_676 . . . ?
Cs3Z O2H C1H C3H 135.5(7) 4_676 . . . ?
Cs1 O2H C1H C2H 29.0(9) 1_565 . . . ?
Cs4 O2H C1H C2H -121.0(6) . . . . ?
Cs1Z O2H C1H C2H 38.8(9) 1_565 . . . ?
Cs3 O2H C1H C2H 139.7(6) 4_676 . . . ?
Cs3W O2H C1H C2H 158.5(7) 4_676 . . . ?
Cs3Z O2H C1H C2H 143.3(6) 4_676 . . . ?
Cs1 O2H C1H Cs3 -110.6(4) 1_565 . . 4_676 ?
Cs4 O2H C1H Cs3 99.4(3) . . . 4_676 ?
Cs1Z O2H C1H Cs3 -100.9(5) 1_565 . . 4_676 ?
Cs3W O2H C1H Cs3 18.8(4) 4_676 . . 4_676 ?
Cs3Z O2H C1H Cs3 3.62(10) 4_676 . . 4_676 ?
Cs1 O2H C1H Cs3W -129.4(6) 1_565 . . 4_676 ?
Cs4 O2H C1H Cs3W 80.6(5) . . . 4_676 ?
Cs1Z O2H C1H Cs3W -119.7(6) 1_565 . . 4_676 ?
Cs3 O2H C1H Cs3W -18.8(4) 4_676 . . 4_676 ?
Cs3Z O2H C1H Cs3W -15.2(4) 4_676 . . 4_676 ?
Cs1 O2H C1H Cs3Z -114.3(4) 1_565 . . 4_676 ?
Cs4 O2H C1H Cs3Z 95.7(3) . . . 4_676 ?
Cs1Z O2H C1H Cs3Z -104.5(5) 1_565 . . 4_676 ?
Cs3 O2H C1H Cs3Z -3.62(10) 4_676 . . 4_676 ?
Cs3W O2H C1H Cs3Z 15.2(4) 4_676 . . 4_676 ?
Cs1 O2H C1H Cs2Z -96.4(7) 1_565 . . 3_666 ?
Cs4 O2H C1H Cs2Z 113.6(6) . . . 3_666 ?
Cs1Z O2H C1H Cs2Z -86.6(8) 1_565 . . 3_666 ?
Cs3 O2H C1H Cs2Z 14.3(7) 4_676 . . 3_666 ?
Cs3W O2H C1H Cs2Z 33.1(7) 4_676 . . 3_666 ?
Cs3Z O2H C1H Cs2Z 17.9(6) 4_676 . . 3_666 ?
Cs1 O2H C1H Cs4 150.0(7) 1_565 . . . ?
Cs1Z O2H C1H Cs4 159.8(8) 1_565 . . . ?
Cs3 O2H C1H Cs4 -99.4(3) 4_676 . . . ?
Cs3W O2H C1H Cs4 -80.6(5) 4_676 . . . ?
Cs3Z O2H C1H Cs4 -95.7(3) 4_676 . . . ?
Cs4 O2H C1H Cs1 -150.0(7) . . . 1_565 ?
Cs1Z O2H C1H Cs1 9.75(11) 1_565 . . 1_565 ?
Cs3 O2H C1H Cs1 110.6(4) 4_676 . . 1_565 ?
Cs3W O2H C1H Cs1 129.4(6) 4_676 . . 1_565 ?
Cs3Z O2H C1H Cs1 114.3(4) 4_676 . . 1_565 ?
Mn2 O1H C1H O2H -88.9(8) . . . . ?
Cs3W O1H C1H O2H 29.9(9) 4_676 . . . ?
Cs2Z O1H C1H O2H 134.3(6) 3_666 . . . ?
Cs3 O1H C1H O2H 44.7(7) 4_676 . . . ?
Cs3Z O1H C1H O2H 43.8(7) 4_676 . . . ?
Cs2 O1H C1H O2H 147.2(5) 3_666 . . . ?
Mn2 O1H C1H C3H 96.4(8) . . . . ?
Cs3W O1H C1H C3H -144.9(9) 4_676 . . . ?
Cs2Z O1H C1H C3H -40.5(9) 3_666 . . . ?
Cs3 O1H C1H C3H -130.1(8) 4_676 . . . ?
Cs3Z O1H C1H C3H -130.9(8) 4_676 . . . ?
Cs2 O1H C1H C3H -27.6(9) 3_666 . . . ?
Mn2 O1H C1H C2H 88.3(7) . . . . ?
Cs3W O1H C1H C2H -152.9(7) 4_676 . . . ?
Cs2Z O1H C1H C2H -48.5(8) 3_666 . . . ?
Cs3 O1H C1H C2H -138.1(6) 4_676 . . . ?
Cs3Z O1H C1H C2H -138.9(6) 4_676 . . . ?
Cs2 O1H C1H C2H -35.6(8) 3_666 . . . ?
Mn2 O1H C1H Cs3 -133.5(4) . . . 4_676 ?
Cs3W O1H C1H Cs3 -14.8(4) 4_676 . . 4_676 ?
Cs2Z O1H C1H Cs3 89.7(4) 3_666 . . 4_676 ?
Cs3Z O1H C1H Cs3 -0.81(11) 4_676 . . 4_676 ?
Cs2 O1H C1H Cs3 102.5(3) 3_666 . . 4_676 ?
Mn2 O1H C1H Cs3W -118.7(6) . . . 4_676 ?
Cs2Z O1H C1H Cs3W 104.5(6) 3_666 . . 4_676 ?
Cs3 O1H C1H Cs3W 14.8(4) 4_676 . . 4_676 ?
Cs3Z O1H C1H Cs3W 14.0(4) 4_676 . . 4_676 ?
Cs2 O1H C1H Cs3W 117.4(6) 3_666 . . 4_676 ?
Mn2 O1H C1H Cs3Z -132.7(4) . . . 4_676 ?
Cs3W O1H C1H Cs3Z -14.0(4) 4_676 . . 4_676 ?
Cs2Z O1H C1H Cs3Z 90.5(4) 3_666 . . 4_676 ?
Cs3 O1H C1H Cs3Z 0.81(11) 4_676 . . 4_676 ?
Cs2 O1H C1H Cs3Z 103.4(3) 3_666 . . 4_676 ?
Mn2 O1H C1H Cs2Z 136.8(6) . . . 3_666 ?
Cs3W O1H C1H Cs2Z -104.5(6) 4_676 . . 3_666 ?
Cs3 O1H C1H Cs2Z -89.7(4) 4_676 . . 3_666 ?
Cs3Z O1H C1H Cs2Z -90.5(4) 4_676 . . 3_666 ?
Cs2 O1H C1H Cs2Z 12.9(2) 3_666 . . 3_666 ?
Mn2 O1H C1H Cs4 -54.6(4) . . . . ?
Cs3W O1H C1H Cs4 64.2(5) 4_676 . . . ?
Cs2Z O1H C1H Cs4 168.6(3) 3_666 . . . ?
Cs3 O1H C1H Cs4 78.96(17) 4_676 . . . ?
Cs3Z O1H C1H Cs4 78.1(2) 4_676 . . . ?
Cs2 O1H C1H Cs4 -178.49(18) 3_666 . . . ?
Mn2 O1H C1H Cs1 -135.6(8) . . . 1_565 ?
Cs3W O1H C1H Cs1 -16.8(11) 4_676 . . 1_565 ?
Cs2Z O1H C1H Cs1 87.6(10) 3_666 . . 1_565 ?
Cs3 O1H C1H Cs1 -2.0(10) 4_676 . . 1_565 ?
Cs3Z O1H C1H Cs1 -2.8(10) 4_676 . . 1_565 ?
Cs2 O1H C1H Cs1 100.5(9) 3_666 . . 1_565 ?
O2H C1H C2H F1H -132.5(7) . . . . ?
O1H C1H C2H F1H 50.0(9) . . . . ?
Cs3 C1H C2H F1H -35.4(10) 4_676 . . . ?
Cs3W C1H C2H F1H -7.7(16) 4_676 . . . ?
Cs3Z C1H C2H F1H -27.4(10) 4_676 . . . ?
Cs2Z C1H C2H F1H 20.2(6) 3_666 . . . ?
Cs4 C1H C2H F1H 178.8(4) . . . . ?
Cs1 C1H C2H F1H -114.6(6) 1_565 . . . ?
O2H C1H C2H F2H -11.0(11) . . . . ?
O1H C1H C2H F2H 171.5(7) . . . . ?
Cs3 C1H C2H F2H 86.1(10) 4_676 . . . ?
Cs3W C1H C2H F2H 113.8(13) 4_676 . . . ?
Cs3Z C1H C2H F2H 94.1(10) 4_676 . . . ?
Cs2Z C1H C2H F2H 141.7(8) 3_666 . . . ?
Cs4 C1H C2H F2H -59.7(10) . . . . ?
Cs1 C1H C2H F2H 6.9(7) 1_565 . . . ?
O2H C1H C2H F3H 109.1(8) . . . . ?
O1H C1H C2H F3H -68.4(9) . . . . ?
Cs3 C1H C2H F3H -153.8(6) 4_676 . . . ?
Cs3W C1H C2H F3H -126.1(13) 4_676 . . . ?
Cs3Z C1H C2H F3H -145.8(6) 4_676 . . . ?
Cs2Z C1H C2H F3H -98.2(7) 3_666 . . . ?
Cs4 C1H C2H F3H 60.3(8) . . . . ?
Cs1 C1H C2H F3H 127.0(7) 1_565 . . . ?
F2H C2H F1H Cs2Z -153.6(5) . . . 3_666 ?
F3H C2H F1H Cs2Z 93.7(6) . . . 3_666 ?
C1H C2H F1H Cs2Z -29.0(8) . . . 3_666 ?
F2H C2H F1H Cs2 -168.3(4) . . . 3_666 ?
F3H C2H F1H Cs2 79.0(6) . . . 3_666 ?
C1H C2H F1H Cs2 -43.7(8) . . . 3_666 ?
F1H C2H F2H Cs1 112.0(5) . . . 1_565 ?
F3H C2H F2H Cs1 -134.9(5) . . . 1_565 ?
C1H C2H F2H Cs1 -10.6(11) . . . 1_565 ?
F1H C2H F2H Cs1Z 106.9(5) . . . 1_565 ?
F3H C2H F2H Cs1Z -140.0(5) . . . 1_565 ?
C1H C2H F2H Cs1Z -15.6(10) . . . 1_565 ?
O2H C1H C3H F4H 78.7(11) . . . . ?
O1H C1H C3H F4H -105.7(11) . . . . ?
Cs3 C1H C3H F4H 166.2(10) 4_676 . . . ?
Cs3W C1H C3H F4H -174.7(13) 4_676 . . . ?
Cs3Z C1H C3H F4H 172.8(10) 4_676 . . . ?
Cs2Z C1H C3H F4H -131.2(10) 3_666 . . . ?
Cs4 C1H C3H F4H 34.3(12) . . . . ?
Cs1 C1H C3H F4H 92.3(10) 1_565 . . . ?
O2H C1H C3H F5H -42.6(14) . . . . ?
O1H C1H C3H F5H 133.0(12) . . . . ?
Cs3 C1H C3H F5H 44.9(16) 4_676 . . . ?
Cs3W C1H C3H F5H 63.9(19) 4_676 . . . ?
Cs3Z C1H C3H F5H 51.5(16) 4_676 . . . ?
Cs2Z C1H C3H F5H 107.5(12) 3_666 . . . ?
Cs4 C1H C3H F5H -87.0(13) . . . . ?
Cs1 C1H C3H F5H -29.0(11) 1_565 . . . ?
O2H C1H C3H F6H -163.8(11) . . . . ?
O1H C1H C3H F6H 11.8(14) . . . . ?
Cs3 C1H C3H F6H -76.3(13) 4_676 . . . ?
Cs3W C1H C3H F6H -57.2(18) 4_676 . . . ?
Cs3Z C1H C3H F6H -69.7(13) 4_676 . . . ?
Cs2Z C1H C3H F6H -13.6(11) 3_666 . . . ?
Cs4 C1H C3H F6H 151.9(10) . . . . ?
Cs1 C1H C3H F6H -150.2(12) 1_565 . . . ?
O2H C1H C3H Cs1 -13.6(6) . . . 1_565 ?
O1H C1H C3H Cs1 162.0(5) . . . 1_565 ?
Cs3 C1H C3H Cs1 73.9(7) 4_676 . . 1_565 ?
Cs3W C1H C3H Cs1 93.0(13) 4_676 . . 1_565 ?
Cs3Z C1H C3H Cs1 80.5(7) 4_676 . . 1_565 ?
Cs2Z C1H C3H Cs1 136.6(3) 3_666 . . 1_565 ?
Cs4 C1H C3H Cs1 -58.0(6) . . . 1_565 ?
F4H C3H F5H Cs1 -74.8(13) . . . 1_565 ?
F6H C3H F5H Cs1 170.5(11) . . . 1_565 ?
C1H C3H F5H Cs1 45.4(15) . . . 1_565 ?
F4H C3H F5H Cs1Z -83.2(13) . . . 1_565 ?
F6H C3H F5H Cs1Z 162.1(12) . . . 1_565 ?
C1H C3H F5H Cs1Z 37.0(16) . . . 1_565 ?
Cs1 C3H F5H Cs1Z -8.40(14) 1_565 . . 1_565 ?
F4H C3H F6H Cs2Z 136.9(11) . . . 3_666 ?
F5H C3H F6H Cs2Z -106.2(12) . . . 3_666 ?
C1H C3H F6H Cs2Z 18.5(15) . . . 3_666 ?
Cs1 C3H F6H Cs2Z -94.2(15) 1_565 . . 3_666 ?
F4H C3H F6H Cs2 128.5(14) . . . 3_666 ?
F5H C3H F6H Cs2 -114.6(14) . . . 3_666 ?
C1H C3H F6H Cs2 10.1(18) . . . 3_666 ?
Cs1 C3H F6H Cs2 -102.6(15) 1_565 . . 3_666 ?
Cs1Z O2I C1I O1I 136.1(13) 4_565 . . . ?
Cs1 O2I C1I O1I 146.5(13) 4_565 . . . ?
Cs3 O2I C1I O1I -38(2) . . . . ?
Cs3Z O2I C1I O1I -39(2) . . . . ?
Cs1Z O2I C1I C2I -32.5(16) 4_565 . . . ?
Cs1 O2I C1I C2I -22.2(16) 4_565 . . . ?
Cs3 O2I C1I C2I 153.1(8) . . . . ?
Cs3Z O2I C1I C2I 152.8(8) . . . . ?
Cs1 O2I C1I Cs1Z 10.32(16) 4_565 . . 4_565 ?
Cs3 O2I C1I Cs1Z -174.3(13) . . . 4_565 ?
Cs3Z O2I C1I Cs1Z -174.7(13) . . . 4_565 ?
Cs1Z O2I C1I Cs3 174.3(13) 4_565 . . . ?
Cs1 O2I C1I Cs3 -175.3(13) 4_565 . . . ?
Cs3Z O2I C1I Cs3 -0.34(13) . . . . ?
Mn3 O1I C1I O2I -19(3) . . . . ?
Cs2 O1I C1I O2I -151.2(13) . . . . ?
Mn3 O1I C1I C2I 150.0(10) . . . . ?
Cs2 O1I C1I C2I 17.8(13) . . . . ?
Mn3 O1I C1I Cs1Z 32(2) . . . 4_565 ?
Cs2 O1I C1I Cs1Z -99.9(14) . . . 4_565 ?
Mn3 O1I C1I Cs3 -45.1(13) . . . . ?
Cs2 O1I C1I Cs3 -177.3(5) . . . . ?
O2I C1I C2I F3I 108.2(14) . . . . ?
O1I C1I C2I F3I -62.9(14) . . . . ?
Cs1Z C1I C2I F3I 90.0(10) 4_565 . . . ?
Cs3 C1I C2I F3I 149.4(12) . . . . ?
O2I C1I C2I F2I -14.8(17) . . . . ?
O1I C1I C2I F2I 174.1(13) . . . . ?
Cs1Z C1I C2I F2I -33.0(11) 4_565 . . . ?
Cs3 C1I C2I F2I 26(2) . . . . ?
O2I C1I C2I F1I -134.3(12) . . . . ?
O1I C1I C2I F1I 54.7(14) . . . . ?
Cs1Z C1I C2I F1I -152.4(8) 4_565 . . . ?
Cs3 C1I C2I F1I -93.0(15) . . . . ?
O2I C1I C2I Cs2 156.3(10) . . . . ?
O1I C1I C2I Cs2 -14.8(11) . . . . ?
Cs1Z C1I C2I Cs2 138.1(4) 4_565 . . . ?
Cs3 C1I C2I Cs2 -162.5(13) . . . . ?
F3I C2I F1I Cs2 33.5(8) . . . . ?
F2I C2I F1I Cs2 149.2(8) . . . . ?
C1I C2I F1I Cs2 -88.3(8) . . . . ?
F3I C2I F1I Cs2Z 21.0(8) . . . . ?
F2I C2I F1I Cs2Z 136.6(8) . . . . ?
C1I C2I F1I Cs2Z -100.8(8) . . . . ?
Cs2 C2I F1I Cs2Z -12.56(16) . . . . ?
F3I C2I F2I Cs1 -87.2(10) . . . 4_565 ?
F1I C2I F2I Cs1 157.0(7) . . . 4_565 ?
C1I C2I F2I Cs1 39.4(13) . . . 4_565 ?
Cs2 C2I F2I Cs1 -122.1(16) . . . 4_565 ?
F3I C2I F2I Cs1Z -85.6(10) . . . 4_565 ?
F1I C2I F2I Cs1Z 158.6(7) . . . 4_565 ?
C1I C2I F2I Cs1Z 40.9(12) . . . 4_565 ?
Cs2 C2I F2I Cs1Z -120.5(17) . . . 4_565 ?
F2I C2I F3I Cs2 -158.9(8) . . . . ?
F1I C2I F3I Cs2 -42.1(10) . . . . ?
C1I C2I F3I Cs2 74.6(10) . . . . ?
F2I C2I F3I Cs2Z -146.1(8) . . . . ?
F1I C2I F3I Cs2Z -29.2(11) . . . . ?
C1I C2I F3I Cs2Z 87.4(11) . . . . ?
Cs2 C2I F3I Cs2Z 12.8(3) . . . . ?
Cs2Z O4I C3I O3I 166.2(18) 2 . . . ?
Cs2 O4I C3I O3I 174.8(17) 2 . . . ?
Cs3 O4I C3I O3I 38(2) . . . . ?
Cs3Z O4I C3I O3I 33(2) . . . . ?
Cs3W O4I C3I O3I 42(3) . . . . ?
Cs2Z O4I C3I C4I -44(2) 2 . . . ?
Cs2 O4I C3I C4I -35(2) 2 . . . ?
Cs3 O4I C3I C4I -172.4(10) . . . . ?
Cs3Z O4I C3I C4I -176.5(10) . . . . ?
Cs3W O4I C3I C4I -167.8(10) . . . . ?
Cs2 O4I C3I Cs2Z 8.7(4) 2 . . 2 ?
Cs3 O4I C3I Cs2Z -129(2) . . . 2 ?
Cs3Z O4I C3I Cs2Z -133(2) . . . 2 ?
Cs3W O4I C3I Cs2Z -124(2) . . . 2 ?
Cs2Z O4I C3I Cs3 129(2) 2 . . . ?
Cs2 O4I C3I Cs3 137.2(18) 2 . . . ?
Cs3Z O4I C3I Cs3 -4.11(17) . . . . ?
Cs3W O4I C3I Cs3 4.6(5) . . . . ?
Cs2Z O4I C3I Cs3Z 133(2) 2 . . . ?
Cs2 O4I C3I Cs3Z 141(2) 2 . . . ?
Cs3 O4I C3I Cs3Z 4.11(17) . . . . ?
Cs3W O4I C3I Cs3Z 8.7(4) . . . . ?
Mn3 O3I C3I O4I 50(3) . . . . ?
Cs3 O3I C3I O4I -31(2) . . . . ?
Cs3Z O3I C3I O4I -26.0(19) . . . . ?
Mn3 O3I C3I C4I -99.8(16) . . . . ?
Cs3 O3I C3I C4I 179.1(12) . . . . ?
Cs3Z O3I C3I C4I -175.9(12) . . . . ?
Mn3 O3I C3I Cs2Z 66(4) . . . 2 ?
Cs3 O3I C3I Cs2Z -15(3) . . . 2 ?
Cs3Z O3I C3I Cs2Z -10(3) . . . 2 ?
Mn3 O3I C3I Cs3 81.1(15) . . . . ?
Cs3Z O3I C3I Cs3 5.04(8) . . . . ?
Mn3 O3I C3I Cs3Z 76.0(15) . . . . ?
Cs3 O3I C3I Cs3Z -5.04(8) . . . . ?
O4I C3I C4I F6I -93.7(19) . . . . ?
O3I C3I C4I F6I 61(2) . . . . ?
Cs2Z C3I C4I F6I -113.0(13) 2 . . . ?
Cs3 C3I C4I F6I -122(4) . . . . ?
Cs3Z C3I C4I F6I -104(4) . . . . ?
O4I C3I C4I F5I 29.0(19) . . . . ?
O3I C3I C4I F5I -176.0(18) . . . . ?
Cs2Z C3I C4I F5I 9.6(13) 2 . . . ?
Cs3 C3I C4I F5I 0(5) . . . . ?
Cs3Z C3I C4I F5I 19(4) . . . . ?
O4I C3I C4I F4I 148.1(16) . . . . ?
O3I C3I C4I F4I -56.8(18) . . . . ?
Cs2Z C3I C4I F4I 128.7(10) 2 . . . ?
Cs3 C3I C4I F4I 119(4) . . . . ?
Cs3Z C3I C4I F4I 138(3) . . . . ?
O4I C3I C4I Cs2Z 19.4(12) . . . 2 ?
O3I C3I C4I Cs2Z 174.4(17) . . . 2 ?
Cs3 C3I C4I Cs2Z -9(4) . . . 2 ?
Cs3Z C3I C4I Cs2Z 9(3) . . . 2 ?
F6I C4I F4I Cs2 -28.0(11) . . . . ?
F5I C4I F4I Cs2 -141.7(10) . . . . ?
C3I C4I F4I Cs2 96.6(10) . . . . ?
Cs2Z C4I F4I Cs2 166.3(7) 2 . . . ?
F6I C4I F4I Cs2Z -22.0(13) . . . . ?
F5I C4I F4I Cs2Z -135.7(10) . . . . ?
C3I C4I F4I Cs2Z 102.6(11) . . . . ?
Cs2Z C4I F4I Cs2Z 172.3(6) 2 . . . ?
F6I C4I F5I F2D -120(2) . . . 2 ?
F4I C4I F5I F2D -6(2) . . . 2 ?
C3I C4I F5I F2D 111(2) . . . 2 ?
Cs2Z C4I F5I F2D 123(2) 2 . . 2 ?
F6I C4I F5I Cs2Z 117.0(12) . . . 2 ?
F4I C4I F5I Cs2Z -128.6(11) . . . 2 ?
C3I C4I F5I Cs2Z -11.5(15) . . . 2 ?
F6I C4I F5I Cs2 113.5(13) . . . 2 ?
F4I C4I F5I Cs2 -132.1(11) . . . 2 ?
C3I C4I F5I Cs2 -15.0(18) . . . 2 ?
Cs2Z C4I F5I Cs2 -3.5(4) 2 . . 2 ?
F5I C4I F6I Cs2 144.1(10) . . . . ?
F4I C4I F6I Cs2 28.1(12) . . . . ?
C3I C4I F6I Cs2 -89.6(11) . . . . ?
Cs2Z C4I F6I Cs2 -164.4(6) 2 . . . ?
Cs2Z O5I C5I O6I -142(2) . . . . ?
Cs2 O5I C5I O6I -131(2) . . . . ?
Cs2Z O5I C5I C6I 69.0(15) . . . . ?
Cs2 O5I C5I C6I 80.3(14) . . . . ?
Cs2Z O5I C5I Cs2 -11.3(3) . . . . ?
Cs2 O5I C5I Cs2Z 11.3(3) . . . . ?
O6I C5I C6I F9I -179(2) . . . . ?
O5I C5I C6I F9I -26(2) . . . . ?
Cs2 C5I C6I F9I 49.9(14) . . . . ?
Cs2Z C5I C6I F9I 36.0(14) . . . . ?
O6I C5I C6I F8I 58(2) . . . . ?
O5I C5I C6I F8I -149(2) . . . . ?
Cs2 C5I C6I F8I -73.1(14) . . . . ?
Cs2Z C5I C6I F8I -86.9(14) . . . . ?
O6I C5I C6I F7I -59(2) . . . . ?
O5I C5I C6I F7I 94(2) . . . . ?
Cs2 C5I C6I F7I 169.4(12) . . . . ?
Cs2Z C5I C6I F7I 155.5(13) . . . . ?
O6I C5I C6I Cs2Z 145(2) . . . . ?
O5I C5I C6I Cs2Z -61.7(18) . . . . ?
Cs2 C5I C6I Cs2Z 13.8(2) . . . . ?
O6I C5I C6I Cs2 131(2) . . . . ?
O5I C5I C6I Cs2 -75.6(18) . . . . ?
Cs2Z C5I C6I Cs2 -13.8(2) . . . . ?
F9I C6I F7I Cs1 -125.3(12) . . . 4_565 ?
F8I C6I F7I Cs1 -14.0(15) . . . 4_565 ?
C5I C6I F7I Cs1 106.9(12) . . . 4_565 ?
Cs2Z C6I F7I Cs1 -175(2) . . . 4_565 ?
Cs2 C6I F7I Cs1 158(5) . . . 4_565 ?
F9I C6I F7I Cs1Z -122.8(11) . . . 4_565 ?
F8I C6I F7I Cs1Z -11.6(14) . . . 4_565 ?
C5I C6I F7I Cs1Z 109.3(12) . . . 4_565 ?
Cs2Z C6I F7I Cs1Z -172(2) . . . 4_565 ?
Cs2 C6I F7I Cs1Z 160(5) . . . 4_565 ?
F9I C6I F8I Cs2 -68.7(11) . . . . ?
F7I C6I F8I Cs2 178.2(13) . . . . ?
C5I C6I F8I Cs2 62.5(11) . . . . ?
Cs2Z C6I F8I Cs2 -9.4(2) . . . . ?
F9I C6I F8I Cs2Z -59.3(11) . . . . ?
F7I C6I F8I Cs2Z -172.3(14) . . . . ?
C5I C6I F8I Cs2Z 71.9(11) . . . . ?
Cs2 C6I F8I Cs2Z 9.4(2) . . . . ?
F9I C6I F8I Cs1Z 125.1(12) . . . 4_565 ?
F7I C6I F8I Cs1Z 12.1(14) . . . 4_565 ?
C5I C6I F8I Cs1Z -103.6(12) . . . 4_565 ?
Cs2Z C6I F8I Cs1Z -175.6(8) . . . 4_565 ?
Cs2 C6I F8I Cs1Z -166.1(9) . . . 4_565 ?
F8I C6I F9I Cs2Z 86.7(13) . . . . ?
F7I C6I F9I Cs2Z -159.2(13) . . . . ?
C5I C6I F9I Cs2Z -40.6(15) . . . . ?
Cs2 C6I F9I Cs2Z 7.7(3) . . . . ?
F8I C6I F9I Cs2 79.0(12) . . . . ?
F7I C6I F9I Cs2 -167.0(13) . . . . ?
C5I C6I F9I Cs2 -48.3(13) . . . . ?
Cs2Z C6I F9I Cs2 -7.7(3) . . . . ?
Cs3 O8I C7I O7I 64(4) . . . . ?
Cs2Z O8I C7I O7I -33(5) 2 . . . ?
Cs3Z O8I C7I O7I 59(4) . . . . ?
Cs3 O8I C7I C8I -142.8(18) . . . . ?
Cs2Z O8I C7I C8I 120(3) 2 . . . ?
Cs3Z O8I C7I C8I -147.9(18) . . . . ?
Cs2Z O8I C7I Cs3 -97(3) 2 . . . ?
Cs3Z O8I C7I Cs3 -5.12(14) . . . . ?
Cs3 O8I C7I Cs3Z 5.12(14) . . . . ?
Cs2Z O8I C7I Cs3Z -92(3) 2 . . . ?
Mn3 O7I C7I O8I -89(7) . . . . ?
Cs3 O7I C7I O8I -51(3) . . . . ?
Mn3 O7I C7I C8I 118(5) . . . . ?
Cs3 O7I C7I C8I 156(2) . . . . ?
Mn3 O7I C7I Cs3 -38(5) . . . . ?
Mn3 O7I C7I Cs3Z -42(5) . . . . ?
Cs3 O7I C7I Cs3Z -3.49(15) . . . . ?
O8I C7I C8I F12I -111(3) . . . . ?
O7I C7I C8I F12I 46(4) . . . . ?
Cs3 C7I C8I F12I 179(3) . . . . ?
Cs3Z C7I C8I F12I -179(3) . . . . ?
O8I C7I C8I F11I 11(4) . . . . ?
O7I C7I C8I F11I 169(4) . . . . ?
Cs3 C7I C8I F11I -58(3) . . . . ?
Cs3Z C7I C8I F11I -57(3) . . . . ?
O8I C7I C8I F10I 130(3) . . . . ?
O7I C7I C8I F10I -72(4) . . . . ?
Cs3 C7I C8I F10I 61(3) . . . . ?
Cs3Z C7I C8I F10I 62(3) . . . . ?
O8I C7I C8I Cs1Z 79(3) . . . 4_565 ?
O7I C7I C8I Cs1Z -124(3) . . . 4_565 ?
Cs3 C7I C8I Cs1Z 9(2) . . . 4_565 ?
Cs3Z C7I C8I Cs1Z 11(3) . . . 4_565 ?
O8I C7I C8I Cs1 72(3) . . . 4_565 ?
O7I C7I C8I Cs1 -130(3) . . . 4_565 ?
Cs3 C7I C8I Cs1 3(2) . . . 4_565 ?
Cs3Z C7I C8I Cs1 5(3) . . . 4_565 ?
O8I C7I C8I Cs2 -141(3) . . . . ?
O7I C7I C8I Cs2 16(3) . . . . ?
Cs3 C7I C8I Cs2 150(2) . . . . ?
Cs3Z C7I C8I Cs2 151(2) . . . . ?
F12I C8I F10I Cs1Z 156.1(16) . . . 4_565 ?
F11I C8I F10I Cs1Z 42.5(17) . . . 4_565 ?
C7I C8I F10I Cs1Z -79.2(16) . . . 4_565 ?
Cs1 C8I F10I Cs1Z 5.29(19) 4_565 . . 4_565 ?
Cs2 C8I F10I Cs1Z -177.1(11) . . . 4_565 ?
F12I C8I F10I Cs1 150.8(15) . . . 4_565 ?
F11I C8I F10I Cs1 37.2(16) . . . 4_565 ?
C7I C8I F10I Cs1 -84.5(15) . . . 4_565 ?
Cs1Z C8I F10I Cs1 -5.29(19) 4_565 . . 4_565 ?
Cs2 C8I F10I Cs1 177.6(10) . . . 4_565 ?
F12I C8I F11I Cs1 -150.4(16) . . . 4_565 ?
F10I C8I F11I Cs1 -35.3(16) . . . 4_565 ?
C7I C8I F11I Cs1 81.2(17) . . . 4_565 ?
Cs1Z C8I F11I Cs1 -0.12(17) 4_565 . . 4_565 ?
Cs2 C8I F11I Cs1 -142.4(17) . . . 4_565 ?
F12I C8I F11I Cs1Z -150.3(16) . . . 4_565 ?
F10I C8I F11I Cs1Z -35.2(16) . . . 4_565 ?
C7I C8I F11I Cs1Z 81.3(16) . . . 4_565 ?
Cs1 C8I F11I Cs1Z 0.12(17) 4_565 . . 4_565 ?
Cs2 C8I F11I Cs1Z -142.3(18) . . . 4_565 ?
F11I C8I F12I Cs2 170(2) . . . . ?
F10I C8I F12I Cs2 54(3) . . . . ?
C7I C8I F12I Cs2 -63(3) . . . . ?
Cs1Z C8I F12I Cs2 96(3) 4_565 . . . ?
Cs1 C8I F12I Cs2 110(3) 4_565 . . . ?
F11I C8I F12I Cs2Z 153(3) . . . . ?
F10I C8I F12I Cs2Z 36(3) . . . . ?
C7I C8I F12I Cs2Z -81(3) . . . . ?
Cs1Z C8I F12I Cs2Z 79(4) 4_565 . . . ?
Cs1 C8I F12I Cs2Z 92(4) 4_565 . . . ?
Cs2 C8I F12I Cs2Z -17.9(10) . . . . ?
